data_7250583
loop_
_publ_author_name
'Sun, Qing'
'Yang, Chen'
'Han, Shaoyang'
'Liu, Xin'
'Li, Meichao'
'Shen, Zhenlu'

_publ_section_title
;
 Construction of novel Mn-based metal--organic frameworks for
 regioselective cross-dehydrogenative coupling of coumarins and
 dimethylanilines
;
_journal_issue 29
_journal_name_full CrystEngComm
_journal_page_first 4985
_journal_page_last 4991
_journal_paper_doi 10.1039/D5CE00478K
_journal_volume 27
_journal_year 2025
_chemical_formula_moiety 'C102 H88 Mn6 N12 O32, 3(C3 H7 N O)'
_chemical_formula_sum 'C111 H109 Mn6 N15 O35'
_chemical_formula_weight 2542.77
_space_group_crystal_system triclinic
_space_group_IT_number 2
_space_group_name_Hall '-P 1'
_space_group_name_H-M_alt 'P -1'
_atom_sites_solution_hydrogens mixed
_atom_sites_solution_primary dual
_audit_block_doi 10.5517/ccdc.csd.cc2mg70c
_audit_creation_date 2025-02-23
_audit_creation_method
;
Olex2 1.5
(compiled 2024.02.16 svn.r378c4104 for OlexSys, GUI svn.r6928)
;
_audit_update_record
;
2025-02-25 deposited with the CCDC.	2025-06-24 downloaded from the CCDC.
;
_cell_angle_alpha 91.749(3)
_cell_angle_beta 96.795(3)
_cell_angle_gamma 100.827(3)
_cell_formula_units_Z 2
_cell_length_a 14.2545(7)
_cell_length_b 18.0400(8)
_cell_length_c 30.3498(14)
_cell_measurement_reflns_used 9742
_cell_measurement_temperature 193.00
_cell_measurement_theta_max 68.28
_cell_measurement_theta_min 2.50
_cell_volume 7600.6(6)
_computing_cell_refinement 'SAINT V8.40B (Bruker, 2019)'
_computing_data_collection 'APEX4 V2022.10-1 (Bruker, 2022)'
_computing_data_reduction 'SAINT V8.40B (Bruker, 2019)'
_computing_molecular_graphics 'Olex2 1.5 (Dolomanov et al., 2009)'
_computing_publication_material 'Olex2 1.5 (Dolomanov et al., 2009)'
_computing_structure_refinement 'SHELXL 2019/3 (Sheldrick, 2015)'
_computing_structure_solution 'SHELXT 2018/2 (Sheldrick, 2018)'
_diffrn_ambient_temperature 193.00
_diffrn_detector CPAD
_diffrn_detector_area_resol_mean 7.41
_diffrn_detector_type 'Bruker PHOTON III'
_diffrn_measured_fraction_theta_full 0.995
_diffrn_measured_fraction_theta_max 0.995
_diffrn_measurement_device 'four-circle diffractometer'
_diffrn_measurement_device_type 'Bruker D8 VENTURE dual wavelength Mo/Cu'
_diffrn_measurement_method '\w and \f scans'
_diffrn_radiation_monochromator 'Helios Multi-layer Optic'
_diffrn_radiation_probe x-ray
_diffrn_radiation_type CuK\a
_diffrn_radiation_wavelength 1.54178
_diffrn_reflns_av_R_equivalents 0.0990
_diffrn_reflns_av_unetI/netI 0.0857
_diffrn_reflns_Laue_measured_fraction_full 0.995
_diffrn_reflns_Laue_measured_fraction_max 0.995
_diffrn_reflns_limit_h_max 16
_diffrn_reflns_limit_h_min -16
_diffrn_reflns_limit_k_max 21
_diffrn_reflns_limit_k_min -21
_diffrn_reflns_limit_l_max 34
_diffrn_reflns_limit_l_min -36
_diffrn_reflns_number 94533
_diffrn_reflns_point_group_measured_fraction_full 0.995
_diffrn_reflns_point_group_measured_fraction_max 0.995
_diffrn_reflns_theta_full 66.595
_diffrn_reflns_theta_max 66.595
_diffrn_reflns_theta_min 2.497
_diffrn_source 'microfocus sealed X-ray tube'
_diffrn_source_current 1.1
_diffrn_source_power 0.05500000000000001
_diffrn_source_type 'Incoatec I\ms DIAMOND'
_diffrn_source_voltage 50.0
_diffrn_standards_number 0
_exptl_absorpt_coefficient_mu 4.497
_exptl_absorpt_correction_T_max 0.7531
_exptl_absorpt_correction_T_min 0.5939
_exptl_absorpt_correction_type multi-scan
_exptl_absorpt_process_details
;
SADABS-2016/2 (Bruker,2016/2) was used for absorption correction.
wR2(int) was 0.1327 before and 0.0901 after correction.
The Ratio of minimum to maximum transmission is 0.7886.
The \l/2 correction factor is Not present.
;
_exptl_crystal_density_diffrn 1.111
_exptl_crystal_description block
_exptl_crystal_F_000 2620
_exptl_crystal_size_max 0.13
_exptl_crystal_size_mid 0.12
_exptl_crystal_size_min 0.1
_refine_diff_density_max 0.980
_refine_diff_density_min -0.625
_refine_diff_density_rms 0.098
_refine_ls_extinction_method none
_refine_ls_goodness_of_fit_ref 1.081
_refine_ls_hydrogen_treatment constr
_refine_ls_matrix_type full
_refine_ls_number_parameters 1525
_refine_ls_number_reflns 26693
_refine_ls_number_restraints 28
_refine_ls_restrained_S_all 1.083
_refine_ls_R_factor_all 0.1151
_refine_ls_R_factor_gt 0.0986
_refine_ls_shift/su_max 0.008
_refine_ls_shift/su_mean 0.000
_refine_ls_structure_factor_coef Fsqd
_refine_ls_weighting_details 'w=1/[\s^2^(Fo^2^)+(0.1600P)^2^+20.0000P] where P=(Fo^2^+2Fc^2^)/3'
_refine_ls_weighting_scheme calc
_refine_ls_wR_factor_gt 0.2722
_refine_ls_wR_factor_ref 0.2907
_reflns_Friedel_coverage 0.000
_reflns_number_gt 22371
_reflns_number_total 26693
_reflns_threshold_expression 'I > 2\s(I)'
_cod_data_source_file d5ce00478k2.cif
_cod_data_source_block cu_230812lu_lgpz084884_0m_sq
_cod_depositor_comments
;
The following automatic conversions were performed:

data item '_diffrn_radiation_probe' value 'X-ray' was changed to
'x-ray' in accordance with the
/home/data/users/saulius/crontab/automatic-downloads/rss-feeds/RSC/lib/dictionaries/cif_core.dic
dictionary named 'cif_core.dic' version 2.4.2 last updated on
2011-04-26.

Automatic conversion script
Id: cif_fix_values 8170 2020-07-09 18:12:32Z antanas 

 Adding full bibliography for 7250583.cif.
;
_cod_database_code 7250583
_shelx_shelxl_version_number 2019/3
_shelx_space_group_comment
;
The symmetry employed for this shelxl refinement is uniquely defined
by the following loop, which should always be used as a source of
symmetry information in preference to the above space-group names.
They are only intended as comments.
;
_shelx_estimated_absorpt_t_max 0.662
_shelx_estimated_absorpt_t_min 0.593
_olex2_refinement_description
;
1. Twinned data refinement
 Scales: 0.8485(10)
 0.1515(10)
2. Fixed Uiso
 At 1.2 times of:
  All C(H) groups, All N(H) groups
 At 1.5 times of:
  All C(H,H,H) groups, All O(H,H) groups
3. Restrained distances
 N3-C19
 1.45 with sigma of 0.01
 C20-C19
 2.5 with sigma of 0.01
 C19-C18
 2.4 with sigma of 0.01
 C18-C20
 2.4 with sigma of 0.01
4. Uiso/Uaniso restraints and constraints
O33 \\sim N3 \\sim C18 \\sim C20 \\sim C19: within 2A with sigma of 0.01 and
sigma for terminal atoms of 0.02 within 2A
5.a Rotating group:
 O35(H35A,H35B), O28(H28A,H28B)
5.b Aromatic/amide H refined with riding coordinates:
 N13(H13), N1(H1), N4(H4), N7(H7), N11(H11), N9(H9), C44(H44), C89(H89),
 C91(H91), C64(H64), C75(H75), C71(H71), C46(H46), C72(H72), C9(H9A), C10(H10),
 C32(H32), C77(H77), C52(H52), C58(H58), C43(H43), C3(H3), C80(H80), C29(H29),
 C30(H30), C27(H27), C66(H66), C37(H37), C111(H111), C85(H85), C24(H24),
 C41(H41), C61(H61), C38(H38), C7(H7A), C92(H92), C23(H23), C63(H63), C49(H49),
 C15(H15), C18(H18), C78(H78), C4(H4A), C94(H94), C12(H12), C86(H86), C57(H57),
 C97(H97), C108(H108), C105(H105), C102(H102)
5.c Idealised Me refined as rotating group:
 C54(H54A,H54B,H54C), C53(H53A,H53B,H53C), C20(H20A,H20B,H20C), C99(H99A,H99B,
 H99C), C50(H50A,H50B,H50C), C51(H51A,H51B,H51C), C17(H17A,H17B,H17C), C98(H98A,
 H98B,H98C), C110(H11A,H11B,H11C), C16(H16A,H16B,H16C), C109(H10A,H10B,H10C),
 C19(H19A,H19B,H19C), C107(H10D,H10E,H10F), C106(H10G,H10H,H10I), C104(H10J,
 H10K,H10L), C103(H10M,H10N,H10O), C101(H10P,H10Q,H10R), C100(H10S,H10T,H10U)
;
_platon_squeeze_void_probe_radius 1.20
_olex2_submission_special_instructions 'No special instructions were received'
_site XU

loop_
_space_group_symop_operation_xyz
'x, y, z'
'-x, -y, -z'

loop_
_atom_site_label
_atom_site_type_symbol
_atom_site_fract_x
_atom_site_fract_y
_atom_site_fract_z
_atom_site_U_iso_or_equiv
_atom_site_adp_type
_atom_site_occupancy
_atom_site_site_symmetry_order
_atom_site_calc_flag
_atom_site_refinement_flags_posn
_atom_site_refinement_flags_adp
_atom_site_refinement_flags_occupancy
_atom_site_disorder_assembly
_atom_site_disorder_group
Mn1 Mn 0.64346(8) 0.94013(6) 1.11816(4) 0.0410(3) Uani 1 1 d . . . . .
Mn2 Mn 0.53790(8) 0.97779(7) 0.64432(4) 0.0410(3) Uani 1 1 d . . . . .
Mn3 Mn 0.45660(8) 0.77709(6) 0.61684(4) 0.0371(2) Uani 1 1 d . . . . .
Mn4 Mn 0.37272(9) 0.57670(7) 0.59743(4) 0.0478(3) Uani 1 1 d . . . . .
Mn5 Mn 0.57119(7) 0.73762(6) 0.12218(3) 0.0341(2) Uani 1 1 d . . . . .
Mn6 Mn 0.49924(8) 0.53824(6) 0.13572(4) 0.0376(2) Uani 1 1 d . . . . .
O35 O 0.4037(4) 0.4386(3) 0.15654(19) 0.0533(13) Uani 1 1 d . . . . .
H35A H 0.386977 0.448873 0.182357 0.080 Uiso 1 1 d R U . . .
H35B H 0.349901 0.429607 0.138667 0.080 Uiso 1 1 d R U . . .
O1 O 0.7172(3) 0.7785(3) 1.15370(18) 0.0487(12) Uani 1 1 d . . . . .
O2 O 0.7654(4) 0.8948(4) 1.1320(2) 0.0649(17) Uani 1 1 d . . . . .
O3 O 1.4906(4) 0.9507(3) 1.1162(2) 0.0481(12) Uani 1 1 d . . . . .
O4 O 1.5314(3) 0.8466(3) 1.14175(17) 0.0407(10) Uani 1 1 d . . . . .
O5 O 0.6166(5) 0.8983(3) 1.05039(17) 0.0551(14) Uani 1 1 d . . . . .
O6 O 0.6124(4) 0.7748(3) 1.05847(16) 0.0455(11) Uani 1 1 d . . . . .
O7 O 0.5103(4) 0.8111(3) 0.68437(17) 0.0530(13) Uani 1 1 d . . . . .
O8 O 0.5263(4) 0.9320(3) 0.70727(17) 0.0510(13) Uani 1 1 d . . . . .
O9 O 0.2503(4) 0.6259(4) 0.5959(2) 0.0637(16) Uani 1 1 d . . . . .
O10 O 0.3173(4) 0.7315(3) 0.63791(18) 0.0504(13) Uani 1 1 d . . . . .
O11 O -0.4771(4) 0.5536(3) 0.6131(2) 0.0533(13) Uani 1 1 d . . . . .
O12 O -0.4996(4) 0.6667(3) 0.63132(18) 0.0458(11) Uani 1 1 d . . . . .
O13 O 0.5965(4) 0.8227(3) 0.59522(19) 0.0484(12) Uani 1 1 d . . . . .
O14 O 0.6570(4) 0.9292(3) 0.6362(2) 0.0556(14) Uani 1 1 d . . . . .
O15 O 1.4099(3) 0.8874(3) 0.60523(17) 0.0434(11) Uani 1 1 d . . . . .
O16 O 1.3907(4) 0.9956(3) 0.63553(19) 0.0496(12) Uani 1 1 d . . . . .
O17 O 0.4074(4) 0.6165(3) 0.53544(19) 0.0550(13) Uani 1 1 d . . . . .
O18 O 0.4118(4) 0.7396(3) 0.54817(17) 0.0508(12) Uani 1 1 d . . . . .
O19 O 0.5119(4) 0.5793(3) 0.20277(17) 0.0524(13) Uani 1 1 d . . . . .
O20 O 0.5315(4) 0.6993(3) 0.18517(17) 0.0487(12) Uani 1 1 d . . . . .
O21 O 0.3803(4) 0.5828(3) 0.1105(2) 0.0557(14) Uani 1 1 d . . . . .
O22 O 0.4229(3) 0.7015(3) 0.09022(18) 0.0444(11) Uani 1 1 d . . . . .
O23 O -0.3430(4) 0.5310(3) 0.14153(18) 0.0453(11) Uani 1 1 d . . . . .
O24 O -0.3880(3) 0.6270(3) 0.10746(16) 0.0398(10) Uani 1 1 d . . . . .
O26 O 0.4908(4) 0.4639(3) 0.07558(18) 0.0526(13) Uani 1 1 d . . . . .
O28 O 0.3118(6) 0.4683(4) 0.5688(3) 0.091(2) Uani 1 1 d . . . . .
H28A H 0.332433 0.420666 0.574895 0.137 Uiso 1 1 d R U . . .
H28B H 0.256153 0.453087 0.546265 0.137 Uiso 1 1 d R U . . .
O29 O 0.3434(6) 0.5352(5) 0.6621(3) 0.086(2) Uani 1 1 d . . . . .
O30 O 0.5554(4) 1.0194(3) 0.57485(19) 0.0553(13) Uani 1 1 d . . . . .
O31 O 0.6311(4) 1.0846(3) 0.6674(2) 0.0531(13) Uani 1 1 d . . . . .
O33 O 0.6878(5) 1.0487(4) 1.0893(2) 0.0690(16) Uani 1 1 d . U . . .
O34 O 0.6709(6) 1.0039(4) 1.1821(2) 0.0700(17) Uani 1 1 d . . . . .
N13 N 0.0208(4) 0.5634(3) 0.12449(18) 0.0333(11) Uani 1 1 d . . . . .
H13 H 0.023415 0.523937 0.140597 0.040 Uiso 1 1 calc R U . . .
N1 N 1.1234(5) 0.9085(5) 1.1217(3) 0.066(2) Uani 1 1 d . . . . .
H1 H 1.121686 0.946661 1.104392 0.080 Uiso 1 1 calc R U . . .
N4 N 0.5674(5) 0.9088(4) 0.8789(2) 0.0489(15) Uani 1 1 d . . . . .
H4 H 0.553572 0.954055 0.882094 0.059 Uiso 1 1 calc R U . . .
N15 N 0.5519(6) 0.3801(5) 0.0353(3) 0.0649(19) Uani 1 1 d . . . . .
N5 N 0.7795(7) 1.1570(6) 0.6701(4) 0.082(3) Uani 1 1 d . . . . .
N2 N 0.6899(9) 1.1132(6) 1.2275(4) 0.096(3) Uani 1 1 d . . . . .
N3 N 0.6809(10) 1.1028(9) 1.0236(4) 0.133(4) Uani 1 1 d D U . . .
N7 N 1.0187(4) 0.9610(4) 0.6267(3) 0.0514(16) Uani 1 1 d . . . . .
H7 H 1.027056 1.002929 0.643452 0.062 Uiso 1 1 calc R U . . .
N6 N 0.6267(6) 0.9876(4) 0.5169(2) 0.0579(17) Uani 1 1 d . . . . .
N11 N 0.4621(5) 0.6014(4) 0.3697(2) 0.0472(14) Uani 1 1 d . . . . .
H11 H 0.459648 0.552459 0.371495 0.057 Uiso 1 1 calc R U . . .
N9 N -0.1080(5) 0.5995(4) 0.6070(3) 0.0583(19) Uani 1 1 d . . . . .
H9 H -0.115690 0.556967 0.590869 0.070 Uiso 1 1 calc R U . . .
N8 N 0.3478(8) 0.5516(9) 0.7357(3) 0.105(4) Uani 1 1 d . . . . .
C79 C -0.2237(5) 0.6108(4) 0.1070(2) 0.0399(15) Uani 1 1 d . . . . .
C48 C 1.3563(5) 0.9321(5) 0.6155(3) 0.0458(17) Uani 1 1 d . . . . .
C14 C 1.4663(5) 0.8867(4) 1.1328(3) 0.0418(15) Uani 1 1 d . . . . .
C44 C 1.2086(5) 0.8493(5) 0.5734(3) 0.0463(17) Uani 1 1 d . . . . .
H44 H 1.249194 0.821184 0.560347 0.056 Uiso 1 1 calc R U . . .
C89 C 0.0682(6) 0.6370(5) 0.6103(3) 0.054(2) Uani 1 1 d . . . . .
H89 H 0.075917 0.598537 0.589683 0.065 Uiso 1 1 calc R U . . .
C65 C 0.5021(5) 0.6707(4) 0.2581(2) 0.0417(15) Uani 1 1 d . . . . .
C34 C 0.5275(5) 0.8642(5) 0.7140(3) 0.0455(16) Uani 1 1 d . . . . .
C84 C 0.1468(6) 0.6882(4) 0.6313(3) 0.0476(17) Uani 1 1 d . . . . .
C95 C -0.1831(6) 0.6293(5) 0.6219(3) 0.054(2) Uani 1 1 d . . . . .
C91 C -0.1980(6) 0.7335(5) 0.6714(3) 0.0515(18) Uani 1 1 d . . . . .
H91 H -0.169780 0.775697 0.691213 0.062 Uiso 1 1 calc R U . . .
C73 C 0.0619(5) 0.6600(4) 0.0799(2) 0.0387(14) Uani 1 1 d . . . . .
C64 C 0.4975(6) 0.7470(5) 0.2679(3) 0.0496(18) Uani 1 1 d . . . . .
H64 H 0.505316 0.782494 0.245503 0.060 Uiso 1 1 calc R U . . .
C68 C 0.5168(5) 0.6485(4) 0.2114(2) 0.0420(15) Uani 1 1 d . . . . .
C88 C -0.0233(6) 0.6442(5) 0.6205(3) 0.0506(18) Uani 1 1 d . . . . .
C75 C 0.1923(5) 0.5985(4) 0.1108(3) 0.0463(17) Uani 1 1 d . . . . .
H75 H 0.213493 0.559636 0.127459 0.056 Uiso 1 1 calc R U . . .
C67 C 0.4771(5) 0.6409(4) 0.3323(2) 0.0428(15) Uani 1 1 d . . . . .
C8 C 1.1784(5) 0.8144(5) 1.1611(3) 0.0473(17) Uani 1 1 d . . . . .
C71 C 0.2244(5) 0.7048(5) 0.0645(3) 0.0457(17) Uani 1 1 d . . . . .
H71 H 0.269664 0.738706 0.050585 0.055 Uiso 1 1 calc R U . . .
C96 C -0.4436(5) 0.6209(4) 0.6258(3) 0.0448(16) Uani 1 1 d . . . . .
C74 C 0.0965(5) 0.6063(4) 0.1066(3) 0.0433(16) Uani 1 1 d . . . . .
C31 C 0.5505(6) 0.8428(5) 0.7610(3) 0.0494(17) Uani 1 1 d . . . . .
C46 C 1.1926(5) 0.9552(5) 0.6226(3) 0.0479(17) Uani 1 1 d . . . . .
H46 H 1.219798 0.998683 0.641545 0.057 Uiso 1 1 calc R U . . .
C26 C 0.5913(6) 0.8648(4) 0.9131(3) 0.0478(17) Uani 1 1 d . . . . .
C60 C 0.4515(6) 0.6503(4) 0.4042(3) 0.0471(17) Uani 1 1 d . . . . .
C72 C 0.1283(6) 0.7118(5) 0.0590(3) 0.0488(17) Uani 1 1 d . . . . .
H72 H 0.107574 0.750138 0.041690 0.059 Uiso 1 1 calc R U . . .
C9 C 1.2495(5) 0.7750(4) 1.1770(3) 0.0444(16) Uani 1 1 d . . . . .
H9A H 1.233763 0.732506 1.194343 0.053 Uiso 1 1 calc R U . . .
C87 C -0.0360(6) 0.7021(5) 0.6495(3) 0.0484(17) Uani 1 1 d . . . . .
C13 C 1.2046(6) 0.8783(5) 1.1363(4) 0.065(3) Uani 1 1 d . . . . .
C55 C 0.4147(6) 0.6827(4) 0.5238(2) 0.0468(17) Uani 1 1 d . . . . .
C10 C 1.3414(5) 0.7974(4) 1.1678(2) 0.0430(16) Uani 1 1 d . . . . .
H10 H 1.389122 0.769645 1.178351 0.052 Uiso 1 1 calc R U . . .
C32 C 0.5503(6) 0.8939(5) 0.7963(3) 0.0482(17) Uani 1 1 d . . . . .
H32 H 0.538032 0.943141 0.791238 0.058 Uiso 1 1 calc R U . . .
C47 C 1.0934(5) 0.9311(5) 0.6125(3) 0.0468(17) Uani 1 1 d . . . . .
C77 C -0.1127(5) 0.6903(5) 0.0659(3) 0.0476(17) Uani 1 1 d . . . . .
H77 H -0.100122 0.728762 0.045522 0.057 Uiso 1 1 calc R U . . .
C52 C 0.5660(6) 0.9721(5) 0.5460(3) 0.0530(19) Uani 1 1 d . . . . .
H52 H 0.528405 0.922514 0.545050 0.064 Uiso 1 1 calc R U . . .
C58 C 0.4479(7) 0.7833(5) 0.4167(3) 0.056(2) Uani 1 1 d . . . . .
H58 H 0.451892 0.833077 0.406743 0.067 Uiso 1 1 calc R U . . .
C36 C 0.7644(5) 0.8725(4) 0.6003(3) 0.0454(16) Uani 1 1 d . . . . .
C82 C -0.3230(5) 0.5884(4) 0.1201(2) 0.0369(14) Uani 1 1 d . . . . .
C43 C 1.1098(6) 0.8283(5) 0.5627(3) 0.0476(17) Uani 1 1 d . . . . .
H43 H 1.083118 0.786661 0.542229 0.057 Uiso 1 1 calc R U . . .
C3 C 0.9129(6) 0.7649(5) 1.1767(3) 0.0484(17) Uani 1 1 d . . . . .
H3 H 0.865626 0.730319 1.189126 0.058 Uiso 1 1 calc R U . . .
C56 C 0.4285(6) 0.6950(5) 0.4758(3) 0.0509(18) Uani 1 1 d . . . . .
C80 C -0.1538(5) 0.5725(4) 0.1243(3) 0.0439(16) Uani 1 1 d . . . . .
H80 H -0.168138 0.532656 0.143675 0.053 Uiso 1 1 calc R U . . .
C29 C 0.5959(7) 0.7503(5) 0.8112(3) 0.0536(19) Uani 1 1 d . . . . .
H29 H 0.611710 0.702068 0.815979 0.064 Uiso 1 1 calc R U . . .
C25 C 0.6086(6) 0.7966(4) 0.8949(3) 0.0465(16) Uani 1 1 d . . . . .
C30 C 0.5752(7) 0.7722(5) 0.7688(3) 0.0548(19) Uani 1 1 d . . . . .
H30 H 0.577643 0.738909 0.744273 0.066 Uiso 1 1 calc R U . . .
C33 C 0.5684(6) 0.8709(5) 0.8387(3) 0.0470(17) Uani 1 1 d . . . . .
C27 C 0.5966(6) 0.8784(4) 0.9591(3) 0.0481(17) Uani 1 1 d . . . . .
H27 H 0.585872 0.924883 0.971141 0.058 Uiso 1 1 calc R U . . .
C62 C 0.4717(6) 0.7186(4) 0.3421(2) 0.0459(16) Uani 1 1 d . . . . .
C59 C 0.4559(6) 0.7236(5) 0.3882(3) 0.0492(17) Uani 1 1 d . . . . .
C66 C 0.4891(5) 0.6174(4) 0.2900(2) 0.0429(15) Uani 1 1 d . . . . .
H66 H 0.488561 0.565677 0.282818 0.052 Uiso 1 1 calc R U . . .
C1 C 0.7810(5) 0.8333(5) 1.1460(3) 0.0453(17) Uani 1 1 d . . . . .
C37 C 0.7782(5) 0.8151(5) 0.5703(3) 0.0496(17) Uani 1 1 d . . . . .
H37 H 0.724075 0.779854 0.556301 0.060 Uiso 1 1 calc R U . . .
C111 C 0.5397(7) 0.4126(5) 0.0729(3) 0.059(2) Uani 1 1 d . . . . .
H111 H 0.569444 0.396689 0.099755 0.071 Uiso 1 1 calc R U . . .
C85 C 0.1360(6) 0.7464(5) 0.6605(3) 0.0539(19) Uani 1 1 d . . . . .
H85 H 0.191108 0.781294 0.673929 0.065 Uiso 1 1 calc R U . . .
C24 C 0.6355(7) 0.7425(5) 0.9231(3) 0.057(2) Uani 1 1 d . . . . .
H24 H 0.650805 0.697383 0.911402 0.069 Uiso 1 1 calc R U . . .
C41 C 0.8415(6) 0.9239(4) 0.6208(3) 0.0506(18) Uani 1 1 d . . . . .
H41 H 0.832162 0.962480 0.640914 0.061 Uiso 1 1 calc R U . . .
C61 C 0.4366(6) 0.6358(5) 0.4476(3) 0.0495(17) Uani 1 1 d . . . . .
H61 H 0.432062 0.586061 0.457688 0.059 Uiso 1 1 calc R U . . .
C38 C 0.8692(6) 0.8095(5) 0.5613(3) 0.0528(19) Uani 1 1 d . . . . .
H38 H 0.877797 0.771247 0.540763 0.063 Uiso 1 1 calc R U . . .
C7 C 0.9513(6) 0.8750(6) 1.1338(4) 0.077(3) Uani 1 1 d . . . . .
H7A H 0.931669 0.914669 1.117386 0.092 Uiso 1 1 calc R U . . .
C92 C -0.2955(5) 0.7112(5) 0.6629(3) 0.0468(17) Uani 1 1 d . . . . .
H92 H -0.335832 0.739667 0.675912 0.056 Uiso 1 1 calc R U . . .
C23 C 0.6394(7) 0.7560(5) 0.9689(3) 0.056(2) Uani 1 1 d . . . . .
H23 H 0.657007 0.719254 0.988434 0.067 Uiso 1 1 calc R U . . .
C54 C 0.6397(8) 0.9299(7) 0.4842(3) 0.073(3) Uani 1 1 d . . . . .
H54A H 0.608991 0.879920 0.492514 0.110 Uiso 1 1 calc R U . . .
H54B H 0.708589 0.931415 0.483651 0.110 Uiso 1 1 calc R U . . .
H54C H 0.610136 0.939977 0.454753 0.110 Uiso 1 1 calc R U . . .
C63 C 0.4818(7) 0.7703(5) 0.3097(3) 0.0527(19) Uani 1 1 d . . . . .
H63 H 0.478023 0.821455 0.316002 0.063 Uiso 1 1 calc R U . . .
C49 C 0.7106(8) 1.1027(6) 0.6539(4) 0.066(2) Uani 1 1 d . . . . .
H49 H 0.721721 1.073752 0.629022 0.080 Uiso 1 1 calc R U . . .
C2 C 0.8856(5) 0.8243(5) 1.1524(3) 0.0524(19) Uani 1 1 d . . . . .
C53 C 0.6825(12) 1.0616(8) 0.5155(5) 0.106(5) Uani 1 1 d . . . . .
H53A H 0.660110 1.084669 0.488365 0.158 Uiso 1 1 calc R U . . .
H53B H 0.750377 1.058482 0.515566 0.158 Uiso 1 1 calc R U . . .
H53C H 0.675258 1.092522 0.541517 0.158 Uiso 1 1 calc R U . . .
C15 C 0.6718(9) 1.0746(8) 1.1883(4) 0.084(3) Uani 1 1 d . . . . .
H15 H 0.658291 1.101870 1.162785 0.101 Uiso 1 1 calc R U . . .
C18 C 0.6464(11) 1.0625(8) 1.0535(4) 0.103(3) Uani 1 1 d D U . . .
H18 H 0.580111 1.039989 1.047440 0.124 Uiso 1 1 calc R U . . .
C20 C 0.6195(12) 1.1151(12) 0.9823(5) 0.136(6) Uani 1 1 d D U . . .
H20A H 0.560550 1.076289 0.978404 0.205 Uiso 1 1 calc R U . . .
H20B H 0.654849 1.111883 0.956761 0.205 Uiso 1 1 calc R U . . .
H20C H 0.602688 1.165185 0.984638 0.205 Uiso 1 1 calc R U . . .
C99 C 0.3850(16) 0.5965(11) 0.7768(5) 0.140(7) Uani 1 1 d . . . . .
H99A H 0.454964 0.600583 0.782382 0.210 Uiso 1 1 calc R U . . .
H99B H 0.355206 0.572124 0.801491 0.210 Uiso 1 1 calc R U . . .
H99C H 0.369885 0.647126 0.774247 0.210 Uiso 1 1 calc R U . . .
C50 C 0.7725(12) 1.2002(9) 0.7080(7) 0.124(6) Uani 1 1 d . . . . .
H50A H 0.730112 1.236008 0.700204 0.187 Uiso 1 1 calc R U . . .
H50B H 0.836609 1.228074 0.720156 0.187 Uiso 1 1 calc R U . . .
H50C H 0.745897 1.166912 0.730231 0.187 Uiso 1 1 calc R U . . .
C51 C 0.8732(11) 1.1707(11) 0.6531(8) 0.144(7) Uani 1 1 d . . . . .
H51A H 0.922097 1.157332 0.675310 0.216 Uiso 1 1 calc R U . . .
H51B H 0.891019 1.224215 0.647063 0.216 Uiso 1 1 calc R U . . .
H51C H 0.868870 1.139639 0.625616 0.216 Uiso 1 1 calc R U . . .
C17 C 0.6916(12) 1.1946(9) 1.2314(6) 0.112(5) Uani 1 1 d . . . . .
H17A H 0.641592 1.204139 1.249132 0.168 Uiso 1 1 calc R U . . .
H17B H 0.679575 1.213412 1.201673 0.168 Uiso 1 1 calc R U . . .
H17C H 0.754781 1.220639 1.245856 0.168 Uiso 1 1 calc R U . . .
C98 C 0.3019(11) 0.4682(10) 0.7398(5) 0.113(5) Uani 1 1 d . . . . .
H98A H 0.288864 0.442005 0.710335 0.170 Uiso 1 1 calc R U . . .
H98B H 0.241384 0.465268 0.752627 0.170 Uiso 1 1 calc R U . . .
H98C H 0.346085 0.444109 0.759155 0.170 Uiso 1 1 calc R U . . .
C93 C -0.3374(5) 0.6468(4) 0.6352(3) 0.0460(17) Uani 1 1 d . . . . .
C76 C -0.0384(5) 0.6533(4) 0.0841(3) 0.0435(16) Uani 1 1 d . . . . .
C81 C -0.0606(5) 0.5944(4) 0.1123(2) 0.0404(15) Uani 1 1 d . . . . .
C45 C 1.2504(5) 0.9114(4) 0.6032(3) 0.0417(15) Uani 1 1 d . . . . .
C70 C 0.2559(5) 0.6494(4) 0.0900(3) 0.0429(15) Uani 1 1 d . . . . .
C39 C 0.9480(6) 0.8606(4) 0.5824(3) 0.0471(17) Uani 1 1 d . . . . .
C78 C -0.2032(5) 0.6695(4) 0.0785(2) 0.0414(15) Uani 1 1 d . . . . .
H78 H -0.252568 0.695485 0.067635 0.050 Uiso 1 1 calc R U . . .
C4 C 1.0077(5) 0.7564(5) 1.1827(3) 0.0473(17) Uani 1 1 d . . . . .
H4A H 1.026172 0.716724 1.199461 0.057 Uiso 1 1 calc R U . . .
C5 C 1.0762(5) 0.8072(5) 1.1636(3) 0.0491(18) Uani 1 1 d . . . . .
C22 C 0.6180(6) 0.8220(4) 0.9867(3) 0.0481(17) Uani 1 1 d . . . . .
C94 C -0.2809(6) 0.6052(5) 0.6143(3) 0.0522(19) Uani 1 1 d . . . . .
H94 H -0.309105 0.561731 0.595555 0.063 Uiso 1 1 calc R U . . .
C21 C 0.6168(6) 0.8335(4) 1.0361(3) 0.0458(17) Uani 1 1 d . . . . .
C90 C -0.1407(5) 0.6921(4) 0.6501(3) 0.0454(16) Uani 1 1 d . . . . .
C83 C 0.2460(6) 0.6816(5) 0.6210(3) 0.053(2) Uani 1 1 d . . . . .
C6 C 1.0473(6) 0.8675(6) 1.1393(4) 0.071(3) Uani 1 1 d . . . . .
C42 C 1.0496(6) 0.8686(5) 0.5823(3) 0.0474(17) Uani 1 1 d . . . . .
C28 C 0.5935(6) 0.8000(4) 0.8478(3) 0.0491(18) Uani 1 1 d . . . . .
C11 C 1.3672(5) 0.8621(4) 1.1426(3) 0.0454(16) Uani 1 1 d . . . . .
C69 C 0.3626(5) 0.6446(4) 0.0978(2) 0.0415(15) Uani 1 1 d . . . . .
C40 C 0.9326(6) 0.9191(5) 0.6120(3) 0.0500(18) Uani 1 1 d . . . . .
C12 C 1.2977(6) 0.9014(5) 1.1260(4) 0.065(3) Uani 1 1 d . . . . .
H12 H 1.313133 0.943194 1.108153 0.079 Uiso 1 1 calc R U . . .
C86 C 0.0447(6) 0.7537(5) 0.6700(3) 0.0504(18) Uani 1 1 d . . . . .
H86 H 0.037208 0.793080 0.690028 0.060 Uiso 1 1 calc R U . . .
C35 C 0.6642(5) 0.8745(4) 0.6116(3) 0.0465(17) Uani 1 1 d . . . . .
C57 C 0.4338(7) 0.7678(5) 0.4599(3) 0.056(2) Uani 1 1 d . . . . .
H57 H 0.427549 0.807934 0.479697 0.067 Uiso 1 1 calc R U . . .
C97 C 0.3686(8) 0.5693(8) 0.6981(4) 0.085(4) Uani 1 1 d . . . . .
H97 H 0.410499 0.616756 0.697462 0.102 Uiso 1 1 calc R U . . .
C110 C 0.6065(10) 0.3195(7) 0.0349(5) 0.089(3) Uani 1 1 d . . . . .
H11A H 0.674976 0.341204 0.035245 0.134 Uiso 1 1 calc R U . . .
H11B H 0.583784 0.286567 0.007959 0.134 Uiso 1 1 calc R U . . .
H11C H 0.597377 0.289966 0.061132 0.134 Uiso 1 1 calc R U . . .
C16 C 0.7040(12) 1.0738(9) 1.2671(4) 0.102(4) Uani 1 1 d . . . . .
H16A H 0.665895 1.022343 1.262791 0.152 Uiso 1 1 calc R U . . .
H16B H 0.683468 1.100418 1.291796 0.152 Uiso 1 1 calc R U . . .
H16C H 0.772345 1.071648 1.273924 0.152 Uiso 1 1 calc R U . . .
C109 C 0.5055(9) 0.3995(6) -0.0072(3) 0.074(3) Uani 1 1 d . . . . .
H10A H 0.444048 0.413779 -0.002934 0.111 Uiso 1 1 calc R U . . .
H10B H 0.493852 0.355692 -0.028434 0.111 Uiso 1 1 calc R U . . .
H10C H 0.547431 0.441900 -0.018754 0.111 Uiso 1 1 calc R U . . .
C19 C 0.7739(13) 1.1548(15) 1.0320(8) 0.207(9) Uani 1 1 d D U . . .
H19A H 0.766677 1.200208 1.048806 0.310 Uiso 1 1 calc R U . . .
H19B H 0.796636 1.168929 1.003647 0.310 Uiso 1 1 calc R U . . .
H19C H 0.820642 1.129994 1.049219 0.310 Uiso 1 1 calc R U . . .
O25 O 0.2392(5) 0.4007(4) 0.0956(3) 0.0722(18) Uani 1 1 d . . . . .
N14 N 0.1787(6) 0.4522(5) 0.0339(3) 0.067(2) Uani 1 1 d . . . . .
C108 C 0.2493(8) 0.4383(6) 0.0617(4) 0.067(2) Uani 1 1 d . . . . .
H108 H 0.313086 0.458070 0.055950 0.081 Uiso 1 1 calc R U . . .
C107 C 0.1912(13) 0.5022(8) -0.0020(5) 0.106(5) Uani 1 1 d . . . . .
H10D H 0.159267 0.544921 0.002649 0.160 Uiso 1 1 calc R U . . .
H10E H 0.162814 0.474691 -0.030209 0.160 Uiso 1 1 calc R U . . .
H10F H 0.260058 0.521094 -0.002846 0.160 Uiso 1 1 calc R U . . .
C106 C 0.0787(10) 0.4263(9) 0.0395(5) 0.097(4) Uani 1 1 d . . . . .
H10G H 0.041612 0.409238 0.010496 0.145 Uiso 1 1 calc R U . . .
H10H H 0.053479 0.467800 0.052386 0.145 Uiso 1 1 calc R U . . .
H10I H 0.073279 0.384245 0.059312 0.145 Uiso 1 1 calc R U . . .
O27 O 0.3348(9) 0.4350(6) 0.2361(3) 0.116(4) Uani 1 1 d . . . . .
N12 N 0.2592(8) 0.5241(6) 0.2640(3) 0.085(3) Uani 1 1 d . . . . .
C104 C 0.2617(11) 0.5708(10) 0.2279(6) 0.118(6) Uani 1 1 d . . . . .
H10J H 0.294800 0.550325 0.205176 0.178 Uiso 1 1 calc R U . . .
H10K H 0.296311 0.621813 0.237982 0.178 Uiso 1 1 calc R U . . .
H10L H 0.195805 0.572914 0.215241 0.178 Uiso 1 1 calc R U . . .
C105 C 0.2955(13) 0.4609(9) 0.2661(5) 0.106(5) Uani 1 1 d . . . . .
H105 H 0.290875 0.433743 0.292360 0.127 Uiso 1 1 calc R U . . .
C103 C 0.2192(14) 0.5464(12) 0.3035(6) 0.130(6) Uani 1 1 d . . . . .
H10M H 0.269300 0.580967 0.323105 0.195 Uiso 1 1 calc R U . . .
H10N H 0.196192 0.501362 0.319384 0.195 Uiso 1 1 calc R U . . .
H10O H 0.165515 0.571798 0.294596 0.195 Uiso 1 1 calc R U . . .
O32 O -0.1761(12) 0.4839(8) 0.5374(6) 0.173(7) Uani 1 1 d . . . . .
N10 N -0.1798(9) 0.3568(8) 0.5443(4) 0.099(3) Uani 1 1 d . . . . .
C102 C -0.1785(13) 0.4204(13) 0.5232(7) 0.135(7) Uani 1 1 d . . . . .
H102 H -0.179709 0.414916 0.491943 0.162 Uiso 1 1 calc R U . . .
C101 C -0.1815(13) 0.2891(11) 0.5208(7) 0.135(7) Uani 1 1 d . . . . .
H10P H -0.205542 0.293046 0.489557 0.202 Uiso 1 1 calc R U . . .
H10Q H -0.223821 0.248097 0.533359 0.202 Uiso 1 1 calc R U . . .
H10R H -0.116169 0.278479 0.523052 0.202 Uiso 1 1 calc R U . . .
C100 C -0.1784(11) 0.3724(13) 0.5918(5) 0.127(7) Uani 1 1 d . . . . .
H10S H -0.176494 0.426463 0.597684 0.190 Uiso 1 1 calc R U . . .
H10T H -0.121351 0.358212 0.608022 0.190 Uiso 1 1 calc R U . . .
H10U H -0.236534 0.343126 0.601766 0.190 Uiso 1 1 calc R U . . .

loop_
_atom_site_aniso_label
_atom_site_aniso_U_11
_atom_site_aniso_U_22
_atom_site_aniso_U_33
_atom_site_aniso_U_23
_atom_site_aniso_U_13
_atom_site_aniso_U_12
Mn1 0.0362(6) 0.0397(6) 0.0496(6) 0.0080(5) 0.0072(5) 0.0117(4)
Mn2 0.0379(6) 0.0439(6) 0.0453(6) 0.0093(5) 0.0082(5) 0.0155(5)
Mn3 0.0361(5) 0.0403(6) 0.0388(5) 0.0065(4) 0.0082(4) 0.0148(4)
Mn4 0.0417(6) 0.0485(7) 0.0576(7) 0.0126(5) 0.0134(5) 0.0138(5)
Mn5 0.0319(5) 0.0355(5) 0.0379(5) 0.0072(4) 0.0064(4) 0.0124(4)
Mn6 0.0350(5) 0.0372(5) 0.0438(6) 0.0046(4) 0.0082(4) 0.0130(4)
O35 0.065(4) 0.041(3) 0.055(3) 0.011(2) 0.011(3) 0.010(2)
O1 0.030(2) 0.061(3) 0.056(3) 0.011(2) 0.004(2) 0.008(2)
O2 0.041(3) 0.066(4) 0.094(5) 0.027(3) 0.013(3) 0.020(3)
O3 0.035(3) 0.041(3) 0.073(4) 0.011(2) 0.014(2) 0.015(2)
O4 0.034(2) 0.035(2) 0.057(3) 0.007(2) 0.010(2) 0.0144(19)
O5 0.082(4) 0.049(3) 0.040(3) 0.006(2) 0.009(3) 0.028(3)
O6 0.056(3) 0.047(3) 0.038(3) 0.010(2) 0.012(2) 0.018(2)
O7 0.062(3) 0.062(3) 0.038(3) 0.004(2) 0.003(2) 0.022(3)
O8 0.066(3) 0.053(3) 0.042(3) 0.014(2) 0.011(2) 0.027(3)
O9 0.045(3) 0.063(4) 0.089(4) -0.001(3) 0.016(3) 0.022(3)
O10 0.035(3) 0.067(4) 0.052(3) 0.009(3) 0.010(2) 0.012(2)
O11 0.043(3) 0.039(3) 0.082(4) 0.011(3) 0.013(3) 0.017(2)
O12 0.042(3) 0.043(3) 0.057(3) 0.012(2) 0.010(2) 0.016(2)
O13 0.038(3) 0.055(3) 0.058(3) 0.008(2) 0.018(2) 0.014(2)
O14 0.041(3) 0.058(3) 0.075(4) 0.004(3) 0.015(3) 0.024(3)
O15 0.038(3) 0.042(3) 0.055(3) 0.008(2) 0.011(2) 0.017(2)
O16 0.036(3) 0.051(3) 0.065(3) 0.005(3) 0.006(2) 0.017(2)
O17 0.068(4) 0.052(3) 0.051(3) 0.009(2) 0.021(3) 0.020(3)
O18 0.063(3) 0.052(3) 0.040(3) -0.001(2) 0.008(2) 0.017(3)
O19 0.072(4) 0.049(3) 0.041(3) 0.004(2) 0.016(2) 0.019(3)
O20 0.054(3) 0.052(3) 0.046(3) 0.014(2) 0.016(2) 0.018(2)
O21 0.035(3) 0.049(3) 0.085(4) 0.006(3) 0.004(3) 0.015(2)
O22 0.030(2) 0.047(3) 0.058(3) 0.003(2) 0.006(2) 0.011(2)
O23 0.039(3) 0.048(3) 0.054(3) 0.016(2) 0.010(2) 0.018(2)
O24 0.035(2) 0.041(2) 0.047(3) 0.005(2) 0.0080(19) 0.015(2)
O26 0.057(3) 0.052(3) 0.050(3) -0.004(2) 0.009(2) 0.014(3)
O28 0.086(6) 0.057(4) 0.127(7) 0.002(4) 0.018(5) 0.002(4)
O29 0.085(5) 0.110(6) 0.070(5) 0.039(5) 0.027(4) 0.021(5)
O30 0.060(3) 0.056(3) 0.054(3) 0.012(3) 0.016(3) 0.016(3)
O31 0.051(3) 0.048(3) 0.061(3) 0.000(2) 0.007(3) 0.012(2)
O33 0.085(4) 0.053(3) 0.066(4) 0.018(3) 0.009(3) 0.005(3)
O34 0.090(5) 0.056(4) 0.064(4) -0.005(3) 0.015(3) 0.013(3)
N13 0.028(3) 0.038(3) 0.039(3) 0.020(2) 0.007(2) 0.017(2)
N1 0.039(4) 0.075(5) 0.097(6) 0.054(5) 0.016(3) 0.027(3)
N4 0.072(4) 0.039(3) 0.043(3) 0.008(3) 0.010(3) 0.026(3)
N15 0.066(5) 0.064(5) 0.067(5) -0.010(4) 0.015(4) 0.017(4)
N5 0.064(5) 0.075(6) 0.102(7) -0.005(5) 0.004(5) 0.003(4)
N2 0.111(8) 0.089(7) 0.082(7) -0.009(5) 0.004(6) 0.013(6)
N3 0.144(8) 0.145(8) 0.086(6) 0.040(6) 0.014(6) -0.035(7)
N7 0.035(3) 0.038(3) 0.086(5) -0.005(3) 0.022(3) 0.011(3)
N6 0.068(5) 0.061(4) 0.051(4) 0.008(3) 0.019(3) 0.021(4)
N11 0.064(4) 0.039(3) 0.043(3) 0.005(2) 0.010(3) 0.019(3)
N9 0.049(4) 0.036(3) 0.094(5) -0.014(3) 0.034(4) 0.008(3)
N8 0.072(6) 0.163(12) 0.069(6) 0.019(7) 0.006(5) -0.007(7)
C79 0.037(4) 0.040(4) 0.048(4) 0.006(3) 0.011(3) 0.016(3)
C48 0.042(4) 0.056(5) 0.045(4) 0.021(3) 0.011(3) 0.019(3)
C14 0.041(4) 0.034(3) 0.054(4) 0.004(3) 0.006(3) 0.017(3)
C44 0.031(3) 0.058(4) 0.054(4) 0.011(3) 0.014(3) 0.016(3)
C89 0.044(4) 0.048(4) 0.078(6) 0.009(4) 0.026(4) 0.017(3)
C65 0.046(4) 0.045(4) 0.037(4) 0.004(3) 0.004(3) 0.017(3)
C34 0.037(4) 0.056(5) 0.047(4) 0.008(3) 0.008(3) 0.014(3)
C84 0.041(4) 0.048(4) 0.060(5) 0.016(3) 0.017(3) 0.014(3)
C95 0.044(4) 0.049(4) 0.077(6) 0.008(4) 0.016(4) 0.024(4)
C91 0.046(4) 0.049(4) 0.063(5) 0.008(4) 0.009(3) 0.016(3)
C73 0.035(3) 0.043(4) 0.042(4) 0.004(3) 0.007(3) 0.014(3)
C64 0.066(5) 0.046(4) 0.041(4) 0.010(3) 0.010(3) 0.020(4)
C68 0.040(4) 0.051(4) 0.039(4) 0.003(3) 0.007(3) 0.018(3)
C88 0.043(4) 0.047(4) 0.065(5) 0.002(4) 0.012(3) 0.013(3)
C75 0.036(4) 0.045(4) 0.059(5) 0.002(3) 0.005(3) 0.015(3)
C67 0.045(4) 0.038(4) 0.047(4) 0.004(3) 0.004(3) 0.011(3)
C8 0.036(4) 0.048(4) 0.060(5) 0.013(3) 0.005(3) 0.013(3)
C71 0.033(4) 0.053(4) 0.055(4) 0.014(3) 0.011(3) 0.011(3)
C96 0.042(4) 0.040(4) 0.058(4) 0.015(3) 0.013(3) 0.017(3)
C74 0.030(3) 0.041(4) 0.061(4) 0.004(3) 0.012(3) 0.008(3)
C31 0.057(5) 0.055(4) 0.040(4) 0.005(3) 0.008(3) 0.019(4)
C46 0.031(4) 0.050(4) 0.064(5) 0.004(3) 0.009(3) 0.010(3)
C26 0.067(5) 0.039(4) 0.043(4) 0.007(3) 0.011(3) 0.021(3)
C60 0.060(5) 0.042(4) 0.040(4) 0.003(3) 0.007(3) 0.012(3)
C72 0.043(4) 0.049(4) 0.060(5) 0.017(3) 0.012(3) 0.017(3)
C9 0.042(4) 0.041(4) 0.054(4) 0.009(3) 0.006(3) 0.016(3)
C87 0.039(4) 0.051(4) 0.060(5) 0.011(3) 0.010(3) 0.016(3)
C13 0.035(4) 0.062(5) 0.108(8) 0.041(5) 0.022(4) 0.019(4)
C55 0.055(4) 0.048(4) 0.042(4) 0.001(3) 0.009(3) 0.019(3)
C10 0.044(4) 0.046(4) 0.042(4) 0.010(3) 0.003(3) 0.019(3)
C32 0.056(4) 0.049(4) 0.047(4) 0.014(3) 0.011(3) 0.024(4)
C47 0.031(4) 0.056(4) 0.058(4) 0.008(3) 0.007(3) 0.018(3)
C77 0.039(4) 0.053(4) 0.059(4) 0.022(3) 0.009(3) 0.022(3)
C52 0.056(5) 0.057(5) 0.049(4) 0.015(4) 0.007(4) 0.017(4)
C58 0.077(6) 0.042(4) 0.053(5) 0.003(3) 0.005(4) 0.024(4)
C36 0.037(4) 0.047(4) 0.055(4) 0.014(3) 0.009(3) 0.014(3)
C82 0.036(3) 0.041(4) 0.037(3) 0.004(3) 0.008(3) 0.012(3)
C43 0.043(4) 0.050(4) 0.051(4) 0.007(3) 0.008(3) 0.010(3)
C3 0.038(4) 0.053(4) 0.056(4) 0.010(3) 0.009(3) 0.012(3)
C56 0.056(5) 0.055(5) 0.046(4) 0.004(3) 0.009(3) 0.022(4)
C80 0.042(4) 0.042(4) 0.051(4) 0.012(3) 0.010(3) 0.014(3)
C29 0.072(5) 0.044(4) 0.050(4) 0.006(3) 0.011(4) 0.025(4)
C25 0.057(4) 0.044(4) 0.041(4) 0.007(3) 0.006(3) 0.017(3)
C30 0.073(6) 0.052(5) 0.043(4) 0.002(3) 0.010(4) 0.021(4)
C33 0.051(4) 0.050(4) 0.043(4) 0.005(3) 0.004(3) 0.017(3)
C27 0.068(5) 0.040(4) 0.044(4) 0.005(3) 0.013(3) 0.027(4)
C62 0.061(5) 0.045(4) 0.034(4) 0.003(3) 0.003(3) 0.018(3)
C59 0.059(5) 0.048(4) 0.046(4) 0.008(3) 0.007(3) 0.024(4)
C66 0.047(4) 0.040(4) 0.044(4) 0.001(3) 0.007(3) 0.012(3)
C1 0.025(3) 0.058(5) 0.053(4) 0.006(3) 0.001(3) 0.011(3)
C37 0.033(4) 0.052(4) 0.063(5) 0.002(4) 0.006(3) 0.008(3)
C111 0.066(5) 0.051(5) 0.065(5) 0.000(4) 0.008(4) 0.020(4)
C85 0.040(4) 0.061(5) 0.061(5) 0.010(4) 0.009(3) 0.009(4)
C24 0.090(6) 0.047(4) 0.043(4) 0.012(3) 0.014(4) 0.028(4)
C41 0.041(4) 0.042(4) 0.072(5) 0.002(4) 0.011(4) 0.013(3)
C61 0.062(5) 0.048(4) 0.040(4) 0.003(3) 0.008(3) 0.017(4)
C38 0.043(4) 0.060(5) 0.061(5) 0.003(4) 0.015(3) 0.020(4)
C7 0.028(4) 0.089(7) 0.122(9) 0.057(7) 0.014(4) 0.024(4)
C92 0.033(4) 0.059(5) 0.054(4) 0.015(3) 0.010(3) 0.019(3)
C23 0.078(6) 0.049(4) 0.049(4) 0.010(3) 0.015(4) 0.027(4)
C54 0.071(6) 0.094(8) 0.063(6) 0.004(5) 0.011(5) 0.037(6)
C63 0.075(6) 0.044(4) 0.046(4) 0.003(3) 0.006(4) 0.029(4)
C49 0.067(6) 0.062(6) 0.072(6) 0.005(4) 0.010(5) 0.016(5)
C2 0.034(4) 0.057(5) 0.069(5) 0.011(4) 0.007(3) 0.015(3)
C53 0.125(12) 0.086(8) 0.105(10) -0.004(7) 0.065(9) -0.013(8)
C15 0.071(7) 0.109(10) 0.065(6) 0.006(6) 0.003(5) 0.004(6)
C18 0.116(7) 0.097(6) 0.090(6) 0.030(5) 0.013(5) 0.000(6)
C20 0.140(13) 0.161(13) 0.116(11) 0.043(10) 0.027(10) 0.035(11)
C99 0.19(2) 0.127(14) 0.081(10) 0.031(9) -0.008(10) -0.016(13)
C50 0.104(11) 0.090(10) 0.167(16) -0.051(10) -0.011(10) 0.015(8)
C51 0.077(9) 0.131(14) 0.22(2) -0.002(14) 0.050(11) -0.019(9)
C17 0.103(11) 0.096(10) 0.138(13) -0.005(9) 0.020(9) 0.023(8)
C98 0.092(10) 0.152(14) 0.110(11) 0.059(10) 0.035(8) 0.036(9)
C93 0.042(4) 0.041(4) 0.060(4) 0.015(3) 0.011(3) 0.016(3)
C76 0.038(4) 0.048(4) 0.052(4) 0.008(3) 0.009(3) 0.023(3)
C81 0.028(3) 0.047(4) 0.049(4) 0.006(3) 0.004(3) 0.016(3)
C45 0.038(4) 0.039(4) 0.052(4) 0.012(3) 0.007(3) 0.015(3)
C70 0.038(4) 0.039(4) 0.052(4) 0.000(3) 0.007(3) 0.010(3)
C39 0.043(4) 0.049(4) 0.054(4) 0.007(3) 0.009(3) 0.016(3)
C78 0.032(3) 0.048(4) 0.050(4) 0.009(3) 0.007(3) 0.020(3)
C4 0.038(4) 0.052(4) 0.054(4) 0.017(3) 0.008(3) 0.012(3)
C5 0.033(4) 0.048(4) 0.069(5) 0.017(4) 0.013(3) 0.008(3)
C22 0.060(5) 0.046(4) 0.044(4) 0.010(3) 0.014(3) 0.020(4)
C94 0.038(4) 0.042(4) 0.080(6) 0.007(4) 0.010(4) 0.014(3)
C21 0.050(4) 0.046(4) 0.047(4) 0.011(3) 0.010(3) 0.019(3)
C90 0.037(4) 0.050(4) 0.054(4) 0.012(3) 0.011(3) 0.018(3)
C83 0.047(4) 0.057(5) 0.065(5) 0.022(4) 0.018(4) 0.022(4)
C6 0.038(4) 0.065(6) 0.117(8) 0.043(6) 0.015(5) 0.016(4)
C42 0.043(4) 0.058(5) 0.048(4) 0.015(3) 0.009(3) 0.022(3)
C28 0.065(5) 0.043(4) 0.045(4) 0.008(3) 0.013(3) 0.022(4)
C11 0.040(4) 0.044(4) 0.055(4) 0.007(3) 0.002(3) 0.015(3)
C69 0.033(3) 0.045(4) 0.050(4) 0.004(3) 0.005(3) 0.015(3)
C40 0.043(4) 0.050(4) 0.064(5) 0.009(4) 0.012(3) 0.024(3)
C12 0.048(5) 0.050(5) 0.106(8) 0.034(5) 0.021(5) 0.017(4)
C86 0.042(4) 0.055(4) 0.057(5) 0.003(4) 0.012(3) 0.015(3)
C35 0.040(4) 0.046(4) 0.059(5) 0.013(3) 0.010(3) 0.016(3)
C57 0.076(6) 0.050(4) 0.047(4) -0.003(3) 0.017(4) 0.019(4)
C97 0.065(6) 0.104(9) 0.081(8) 0.046(7) 0.013(5) -0.002(6)
C110 0.084(8) 0.087(8) 0.101(9) -0.021(7) 0.014(6) 0.029(6)
C16 0.124(12) 0.118(11) 0.069(7) 0.003(7) 0.005(7) 0.045(9)
C109 0.097(8) 0.071(6) 0.052(5) -0.007(4) 0.014(5) 0.010(5)
C19 0.197(17) 0.232(18) 0.161(15) 0.022(15) 0.005(14) -0.026(16)
O25 0.066(4) 0.065(4) 0.084(5) 0.010(4) -0.002(3) 0.014(3)
N14 0.063(5) 0.066(5) 0.071(5) -0.001(4) 0.004(4) 0.015(4)
C108 0.069(6) 0.056(5) 0.075(6) -0.005(5) -0.002(5) 0.014(4)
C107 0.135(13) 0.081(8) 0.091(9) -0.003(7) -0.028(8) 0.018(8)
C106 0.091(9) 0.115(10) 0.085(8) -0.017(7) 0.006(7) 0.029(8)
O27 0.163(10) 0.093(6) 0.097(7) 0.002(5) 0.063(7) 0.006(6)
N12 0.086(7) 0.085(7) 0.081(6) 0.019(5) 0.005(5) 0.010(5)
C104 0.095(10) 0.125(12) 0.131(13) 0.065(10) 0.003(9) 0.010(9)
C105 0.146(13) 0.098(10) 0.077(8) 0.022(7) 0.038(8) 0.014(9)
C103 0.114(13) 0.165(17) 0.127(13) 0.033(12) 0.030(10) 0.051(12)
O32 0.184(15) 0.120(10) 0.185(14) -0.060(10) -0.049(11) 0.011(9)
N10 0.092(8) 0.105(9) 0.098(8) -0.031(7) 0.008(6) 0.021(7)
C102 0.106(12) 0.139(17) 0.145(16) -0.064(14) -0.007(11) 0.011(12)
C101 0.102(12) 0.135(14) 0.176(18) -0.039(13) 0.018(11) 0.053(11)
C100 0.084(9) 0.23(2) 0.077(8) 0.033(11) 0.013(7) 0.054(11)

loop_
_atom_type_symbol
_atom_type_description
_atom_type_scat_dispersion_real
_atom_type_scat_dispersion_imag
_atom_type_scat_source
C C 0.0181 0.0091 'International Tables Vol C Tables 4.2.6.8 and 6.1.1.4'
H H 0.0000 0.0000 'International Tables Vol C Tables 4.2.6.8 and 6.1.1.4'
Mn Mn -0.5299 2.8052 'International Tables Vol C Tables 4.2.6.8 and 6.1.1.4'
N N 0.0311 0.0180 'International Tables Vol C Tables 4.2.6.8 and 6.1.1.4'
O O 0.0492 0.0322 'International Tables Vol C Tables 4.2.6.8 and 6.1.1.4'

loop_
_geom_angle_atom_site_label_1
_geom_angle_atom_site_label_2
_geom_angle_atom_site_label_3
_geom_angle
_geom_angle_site_symmetry_1
_geom_angle_site_symmetry_3
_geom_angle_publ_flag
O2 Mn1 O3 158.4(2) . 1_455 ?
O2 Mn1 O4 99.9(2) . 1_455 ?
O2 Mn1 O5 94.3(3) . . ?
O2 Mn1 O33 107.0(3) . . ?
O2 Mn1 O34 91.8(3) . . ?
O2 Mn1 C14 129.3(2) . 1_455 ?
O3 Mn1 O4 58.54(18) 1_455 1_455 ?
O3 Mn1 C14 29.1(2) 1_455 1_455 ?
O4 Mn1 C14 29.45(19) 1_455 1_455 ?
O5 Mn1 O3 90.1(2) . 1_455 ?
O5 Mn1 O4 94.5(2) . 1_455 ?
O5 Mn1 O33 83.5(2) . . ?
O5 Mn1 O34 169.0(2) . . ?
O5 Mn1 C14 93.0(3) . 1_455 ?
O33 Mn1 O3 94.6(2) . 1_455 ?
O33 Mn1 O4 153.1(2) . 1_455 ?
O33 Mn1 C14 123.7(2) . 1_455 ?
O34 Mn1 O3 87.6(3) . 1_455 ?
O34 Mn1 O4 93.5(2) . 1_455 ?
O34 Mn1 O33 86.0(3) . . ?
O34 Mn1 C14 90.2(3) . 1_455 ?
O8 Mn2 O15 95.7(2) . 1_455 ?
O8 Mn2 O16 93.7(2) . 1_455 ?
O8 Mn2 O30 175.6(2) . . ?
O8 Mn2 O31 97.3(2) . . ?
O8 Mn2 C48 94.1(2) . 1_455 ?
O14 Mn2 O8 91.7(2) . . ?
O14 Mn2 O15 101.9(2) . 1_455 ?
O14 Mn2 O16 159.5(2) . 1_455 ?
O14 Mn2 O30 84.4(2) . . ?
O14 Mn2 O31 90.9(2) . . ?
O14 Mn2 C48 130.9(3) . 1_455 ?
O15 Mn2 C48 29.0(2) 1_455 1_455 ?
O16 Mn2 O15 57.95(19) 1_455 1_455 ?
O16 Mn2 O30 89.2(2) 1_455 . ?
O16 Mn2 O31 108.0(2) 1_455 . ?
O16 Mn2 C48 29.0(2) 1_455 1_455 ?
O30 Mn2 O15 83.0(2) . 1_455 ?
O30 Mn2 C48 86.8(2) . 1_455 ?
O31 Mn2 O15 161.48(19) . 1_455 ?
O31 Mn2 O30 84.9(2) . . ?
O31 Mn2 C48 136.3(2) . 1_455 ?
O7 Mn3 O10 88.8(2) . . ?
O7 Mn3 O12 86.4(2) . 1_655 ?
O7 Mn3 O13 91.5(2) . . ?
O7 Mn3 O15 91.7(2) . 1_455 ?
O7 Mn3 O18 175.8(2) . . ?
O10 Mn3 O12 88.4(2) . 1_655 ?
O10 Mn3 O13 179.7(2) . . ?
O10 Mn3 O15 89.8(2) . 1_455 ?
O12 Mn3 O15 177.42(19) 1_655 1_455 ?
O13 Mn3 O12 91.61(19) . 1_655 ?
O13 Mn3 O15 90.26(19) . 1_455 ?
O18 Mn3 O10 94.1(2) . . ?
O18 Mn3 O12 90.7(2) . 1_655 ?
O18 Mn3 O13 85.5(2) . . ?
O18 Mn3 O15 91.3(2) . 1_455 ?
O9 Mn4 O11 163.0(3) . 1_655 ?
O9 Mn4 O12 106.2(2) . 1_655 ?
O9 Mn4 O17 94.1(3) . . ?
O9 Mn4 O28 101.0(3) . . ?
O9 Mn4 O29 88.2(3) . . ?
O9 Mn4 C96 135.2(3) . 1_655 ?
O11 Mn4 O12 57.27(19) 1_655 1_655 ?
O11 Mn4 C96 28.5(2) 1_655 1_655 ?
O12 Mn4 C96 29.0(2) 1_655 1_655 ?
O17 Mn4 O11 89.7(2) . 1_655 ?
O17 Mn4 O12 88.2(2) . 1_655 ?
O17 Mn4 O29 177.5(3) . . ?
O17 Mn4 C96 86.1(2) . 1_655 ?
O28 Mn4 O11 95.5(3) . 1_655 ?
O28 Mn4 O12 152.7(3) . 1_655 ?
O28 Mn4 O17 91.8(3) . . ?
O28 Mn4 O29 88.7(4) . . ?
O28 Mn4 C96 123.8(3) . 1_655 ?
O29 Mn4 O11 87.9(3) . 1_655 ?
O29 Mn4 O12 90.2(3) . 1_655 ?
O29 Mn4 C96 91.6(3) . 1_655 ?
O1 Mn5 O4 90.1(2) 1_554 1_454 ?
O1 Mn5 O6 90.5(2) 1_554 1_554 ?
O1 Mn5 O22 177.5(2) 1_554 . ?
O1 Mn5 O24 88.5(2) 1_554 1_655 ?
O4 Mn5 O24 176.12(18) 1_454 1_655 ?
O6 Mn5 O4 94.47(19) 1_554 1_454 ?
O6 Mn5 O22 88.8(2) 1_554 . ?
O6 Mn5 O24 89.16(18) 1_554 1_655 ?
O20 Mn5 O1 89.3(2) . 1_554 ?
O20 Mn5 O4 86.4(2) . 1_454 ?
O20 Mn5 O6 179.1(2) . 1_554 ?
O20 Mn5 O22 91.5(2) . . ?
O20 Mn5 O24 89.94(19) . 1_655 ?
O22 Mn5 O4 87.60(19) . 1_454 ?
O22 Mn5 O24 93.87(19) . 1_655 ?
O35 Mn6 O23 115.2(2) . 1_655 ?
O35 Mn6 O24 169.6(2) . 1_655 ?
O35 Mn6 O26 82.0(2) . . ?
O35 Mn6 C82 142.7(2) . 1_655 ?
O19 Mn6 O35 85.4(2) . . ?
O19 Mn6 O23 92.2(2) . 1_655 ?
O19 Mn6 O24 101.8(2) . 1_655 ?
O19 Mn6 O26 162.8(2) . . ?
O19 Mn6 C82 99.0(2) . 1_655 ?
O21 Mn6 O35 90.5(2) . . ?
O21 Mn6 O19 98.7(2) . . ?
O21 Mn6 O23 152.9(2) . 1_655 ?
O21 Mn6 O24 95.8(2) . 1_655 ?
O21 Mn6 O26 93.1(2) . . ?
O21 Mn6 C82 124.8(2) . 1_655 ?
O23 Mn6 O24 57.58(17) 1_655 1_655 ?
O23 Mn6 C82 28.25(19) 1_655 1_655 ?
O24 Mn6 C82 29.37(18) 1_655 1_655 ?
O26 Mn6 O23 82.7(2) . 1_655 ?
O26 Mn6 O24 89.4(2) . 1_655 ?
O26 Mn6 C82 84.3(2) . 1_655 ?
Mn6 O35 H35A 109.5 . . ?
Mn6 O35 H35B 109.4 . . ?
H35A O35 H35B 104.5 . . ?
C1 O1 Mn5 131.7(5) . 1_556 ?
C1 O2 Mn1 134.2(5) . . ?
C14 O3 Mn1 93.4(4) . 1_655 ?
Mn5 O4 Mn1 106.27(19) 1_656 1_655 ?
C14 O4 Mn1 89.7(4) . 1_655 ?
C14 O4 Mn5 141.7(5) . 1_656 ?
C21 O5 Mn1 127.0(5) . . ?
C21 O6 Mn5 138.5(5) . 1_556 ?
C34 O7 Mn3 146.2(5) . . ?
C34 O8 Mn2 123.0(5) . . ?
C83 O9 Mn4 123.1(6) . . ?
C83 O10 Mn3 133.4(5) . . ?
C96 O11 Mn4 92.3(4) . 1_455 ?
Mn3 O12 Mn4 104.4(2) 1_455 1_455 ?
C96 O12 Mn3 148.9(5) . 1_455 ?
C96 O12 Mn4 89.0(5) . 1_455 ?
C35 O13 Mn3 131.8(5) . . ?
C35 O14 Mn2 130.2(5) . . ?
Mn3 O15 Mn2 103.57(19) 1_655 1_655 ?
C48 O15 Mn2 85.4(5) . 1_655 ?
C48 O15 Mn3 146.7(5) . 1_655 ?
C48 O16 Mn2 94.9(4) . 1_655 ?
C55 O17 Mn4 126.7(5) . . ?
C55 O18 Mn3 136.6(5) . . ?
C68 O19 Mn6 119.6(5) . . ?
C68 O20 Mn5 150.5(5) . . ?
C69 O21 Mn6 138.3(5) . . ?
C69 O22 Mn5 127.8(5) . . ?
C82 O23 Mn6 92.5(4) . 1_455 ?
Mn5 O24 Mn6 105.06(18) 1_455 1_455 ?
C82 O24 Mn5 140.5(5) . 1_455 ?
C82 O24 Mn6 89.3(4) . 1_455 ?
C111 O26 Mn6 123.7(6) . . ?
Mn4 O28 H28A 128.3 . . ?
Mn4 O28 H28B 128.8 . . ?
H28A O28 H28B 102.8 . . ?
C97 O29 Mn4 126.8(8) . . ?
C52 O30 Mn2 117.0(5) . . ?
C49 O31 Mn2 119.9(6) . . ?
C18 O33 Mn1 120.1(8) . . ?
C15 O34 Mn1 126.2(7) . . ?
C74 N13 H13 126.4 . . ?
C74 N13 C81 107.3(5) . . ?
C81 N13 H13 126.4 . . ?
C13 N1 H1 126.4 . . ?
C6 N1 H1 126.4 . . ?
C6 N1 C13 107.1(7) . . ?
C26 N4 H4 125.2 . . ?
C26 N4 C33 109.5(6) . . ?
C33 N4 H4 125.2 . . ?
C111 N15 C110 120.8(9) . . ?
C111 N15 C109 121.3(8) . . ?
C110 N15 C109 117.8(9) . . ?
C49 N5 C50 121.3(12) . . ?
C49 N5 C51 121.9(12) . . ?
C50 N5 C51 116.4(13) . . ?
C15 N2 C17 121.9(13) . . ?
C15 N2 C16 119.3(12) . . ?
C16 N2 C17 118.7(12) . . ?
C18 N3 C20 121.3(10) . . ?
C18 N3 C19 122.1(12) . . ?
C19 N3 C20 114.8(10) . . ?
C47 N7 H7 123.8 . . ?
C40 N7 H7 123.8 . . ?
C40 N7 C47 112.4(7) . . ?
C52 N6 C54 121.5(9) . . ?
C52 N6 C53 121.2(9) . . ?
C53 N6 C54 117.3(9) . . ?
C67 N11 H11 125.1 . . ?
C67 N11 C60 109.8(6) . . ?
C60 N11 H11 125.1 . . ?
C95 N9 H9 124.5 . . ?
C88 N9 H9 124.5 . . ?
C88 N9 C95 111.0(7) . . ?
C99 N8 C98 117.1(11) . . ?
C97 N8 C99 125.0(14) . . ?
C97 N8 C98 116.0(14) . . ?
C80 C79 C82 118.0(6) . . ?
C80 C79 C78 121.5(6) . . ?
C78 C79 C82 120.5(6) . . ?
O15 C48 Mn2 65.6(4) . 1_655 ?
O15 C48 C45 120.2(8) . . ?
O16 C48 Mn2 56.2(4) . 1_655 ?
O16 C48 O15 121.6(7) . . ?
O16 C48 C45 118.2(7) . . ?
C45 C48 Mn2 173.7(6) . 1_655 ?
O3 C14 Mn1 57.5(4) . 1_655 ?
O3 C14 O4 118.4(6) . . ?
O3 C14 C11 119.6(6) . . ?
O4 C14 Mn1 60.8(4) . 1_655 ?
O4 C14 C11 122.0(6) . . ?
C11 C14 Mn1 175.8(5) . 1_655 ?
C43 C44 H44 119.2 . . ?
C43 C44 C45 121.7(7) . . ?
C45 C44 H44 119.2 . . ?
C84 C89 H89 121.3 . . ?
C84 C89 C88 117.5(8) . . ?
C88 C89 H89 121.3 . . ?
C64 C65 C68 117.9(6) . . ?
C66 C65 C64 120.8(7) . . ?
C66 C65 C68 121.2(7) . . ?
O7 C34 C31 116.4(7) . . ?
O8 C34 O7 125.3(7) . . ?
O8 C34 C31 118.4(7) . . ?
C89 C84 C85 121.7(7) . . ?
C89 C84 C83 118.6(8) . . ?
C85 C84 C83 119.6(8) . . ?
C94 C95 N9 131.4(9) . . ?
C94 C95 C90 121.8(7) . . ?
C90 C95 N9 106.7(7) . . ?
C92 C91 H91 121.0 . . ?
C92 C91 C90 118.0(8) . . ?
C90 C91 H91 121.0 . . ?
C74 C73 C72 118.8(6) . . ?
C74 C73 C76 107.3(6) . . ?
C72 C73 C76 133.6(6) . . ?
C65 C64 H64 119.7 . . ?
C63 C64 C65 120.6(7) . . ?
C63 C64 H64 119.7 . . ?
O19 C68 C65 116.3(6) . . ?
O20 C68 O19 126.0(7) . . ?
O20 C68 C65 117.7(7) . . ?
N9 C88 C89 128.6(8) . . ?
N9 C88 C87 109.5(7) . . ?
C87 C88 C89 121.8(8) . . ?
C74 C75 H75 121.1 . . ?
C70 C75 H75 121.1 . . ?
C70 C75 C74 117.8(7) . . ?
N11 C67 C62 108.3(6) . . ?
N11 C67 C66 131.4(7) . . ?
C66 C67 C62 120.2(7) . . ?
C9 C8 C13 118.5(7) . . ?
C9 C8 C5 135.4(7) . . ?
C13 C8 C5 106.1(6) . . ?
C72 C71 H71 119.2 . . ?
C70 C71 H71 119.2 . . ?
C70 C71 C72 121.6(7) . . ?
O11 C96 Mn4 59.3(4) . 1_455 ?
O11 C96 O12 120.4(7) . . ?
O11 C96 C93 119.3(6) . . ?
O12 C96 Mn4 61.9(4) . 1_455 ?
O12 C96 C93 120.3(7) . . ?
C93 C96 Mn4 171.8(6) . 1_455 ?
N13 C74 C73 109.2(6) . . ?
N13 C74 C75 128.3(7) . . ?
C75 C74 C73 122.4(7) . . ?
C32 C31 C34 119.9(7) . . ?
C32 C31 C30 120.5(7) . . ?
C30 C31 C34 119.5(7) . . ?
C47 C46 H46 121.8 . . ?
C47 C46 C45 116.4(8) . . ?
C45 C46 H46 121.8 . . ?
N4 C26 C25 108.6(7) . . ?
N4 C26 C27 130.0(7) . . ?
C27 C26 C25 121.4(7) . . ?
N11 C60 C59 108.7(7) . . ?
C61 C60 N11 129.8(7) . . ?
C61 C60 C59 121.5(7) . . ?
C73 C72 H72 121.0 . . ?
C71 C72 C73 118.1(7) . . ?
C71 C72 H72 121.0 . . ?
C8 C9 H9A 120.0 . . ?
C10 C9 C8 120.0(7) . . ?
C10 C9 H9A 120.0 . . ?
C88 C87 C90 105.3(7) . . ?
C88 C87 C86 119.5(7) . . ?
C86 C87 C90 135.1(8) . . ?
N1 C13 C8 110.3(7) . . ?
C12 C13 N1 127.3(8) . . ?
C12 C13 C8 122.3(7) . . ?
O17 C55 O18 126.0(7) . . ?
O17 C55 C56 116.3(7) . . ?
O18 C55 C56 117.7(7) . . ?
C9 C10 H10 119.5 . . ?
C9 C10 C11 121.0(6) . . ?
C11 C10 H10 119.5 . . ?
C31 C32 H32 121.1 . . ?
C33 C32 C31 117.9(7) . . ?
C33 C32 H32 121.1 . . ?
N7 C47 C46 130.1(8) . . ?
N7 C47 C42 106.3(7) . . ?
C46 C47 C42 123.6(7) . . ?
C76 C77 H77 120.6 . . ?
C78 C77 H77 120.6 . . ?
C78 C77 C76 118.8(7) . . ?
O30 C52 N6 122.9(9) . . ?
O30 C52 H52 118.6 . . ?
N6 C52 H52 118.6 . . ?
C59 C58 H58 121.1 . . ?
C57 C58 H58 121.1 . . ?
C57 C58 C59 117.7(7) . . ?
C37 C36 C35 119.6(7) . . ?
C41 C36 C37 120.4(7) . . ?
C41 C36 C35 119.8(7) . . ?
O23 C82 Mn6 59.3(3) . 1_455 ?
O23 C82 O24 120.5(6) . . ?
O23 C82 C79 119.8(6) . . ?
O24 C82 Mn6 61.3(3) . 1_455 ?
O24 C82 C79 119.7(6) . . ?
C79 C82 Mn6 173.8(5) . 1_455 ?
C44 C43 H43 120.3 . . ?
C44 C43 C42 119.5(8) . . ?
C42 C43 H43 120.3 . . ?
C2 C3 H3 119.7 . . ?
C4 C3 H3 119.7 . . ?
C4 C3 C2 120.7(7) . . ?
C61 C56 C55 120.9(7) . . ?
C61 C56 C57 119.8(7) . . ?
C57 C56 C55 119.4(7) . . ?
C79 C80 H80 121.1 . . ?
C79 C80 C81 117.7(6) . . ?
C81 C80 H80 121.1 . . ?
C30 C29 H29 120.2 . . ?
C30 C29 C28 119.5(7) . . ?
C28 C29 H29 120.2 . . ?
C26 C25 C28 106.9(6) . . ?
C24 C25 C26 119.6(7) . . ?
C24 C25 C28 133.5(7) . . ?
C31 C30 H30 119.4 . . ?
C29 C30 C31 121.2(8) . . ?
C29 C30 H30 119.4 . . ?
N4 C33 C28 107.8(6) . . ?
C32 C33 N4 129.2(7) . . ?
C32 C33 C28 123.0(7) . . ?
C26 C27 H27 120.9 . . ?
C22 C27 C26 118.2(7) . . ?
C22 C27 H27 120.9 . . ?
C67 C62 C59 106.1(6) . . ?
C63 C62 C67 120.1(7) . . ?
C63 C62 C59 133.8(7) . . ?
C60 C59 C62 107.0(7) . . ?
C58 C59 C60 119.9(7) . . ?
C58 C59 C62 133.0(7) . . ?
C65 C66 H66 120.6 . . ?
C67 C66 C65 118.8(7) . . ?
C67 C66 H66 120.6 . . ?
O1 C1 C2 118.5(7) . . ?
O2 C1 O1 125.2(6) . . ?
O2 C1 C2 116.3(7) . . ?
C36 C37 H37 119.6 . . ?
C38 C37 C36 120.9(8) . . ?
C38 C37 H37 119.6 . . ?
O26 C111 N15 123.8(9) . . ?
O26 C111 H111 118.1 . . ?
N15 C111 H111 118.1 . . ?
C84 C85 H85 119.8 . . ?
C86 C85 C84 120.4(8) . . ?
C86 C85 H85 119.8 . . ?
C25 C24 H24 120.7 . . ?
C25 C24 C23 118.6(8) . . ?
C23 C24 H24 120.7 . . ?
C36 C41 H41 120.4 . . ?
C36 C41 C40 119.3(8) . . ?
C40 C41 H41 120.4 . . ?
C60 C61 H61 120.7 . . ?
C56 C61 C60 118.6(7) . . ?
C56 C61 H61 120.7 . . ?
C37 C38 H38 120.4 . . ?
C37 C38 C39 119.2(8) . . ?
C39 C38 H38 120.4 . . ?
C2 C7 H7A 120.6 . . ?
C2 C7 C6 118.9(8) . . ?
C6 C7 H7A 120.6 . . ?
C91 C92 H92 119.5 . . ?
C91 C92 C93 121.1(7) . . ?
C93 C92 H92 119.5 . . ?
C24 C23 H23 119.3 . . ?
C22 C23 C24 121.5(7) . . ?
C22 C23 H23 119.3 . . ?
N6 C54 H54A 109.5 . . ?
N6 C54 H54B 109.5 . . ?
N6 C54 H54C 109.5 . . ?
H54A C54 H54B 109.5 . . ?
H54A C54 H54C 109.5 . . ?
H54B C54 H54C 109.5 . . ?
C64 C63 H63 120.3 . . ?
C62 C63 C64 119.4(7) . . ?
C62 C63 H63 120.3 . . ?
O31 C49 N5 126.4(10) . . ?
O31 C49 H49 116.8 . . ?
N5 C49 H49 116.8 . . ?
C3 C2 C1 120.3(7) . . ?
C7 C2 C3 121.5(7) . . ?
C7 C2 C1 118.1(7) . . ?
N6 C53 H53A 109.5 . . ?
N6 C53 H53B 109.5 . . ?
N6 C53 H53C 109.5 . . ?
H53A C53 H53B 109.5 . . ?
H53A C53 H53C 109.5 . . ?
H53B C53 H53C 109.5 . . ?
O34 C15 N2 125.7(12) . . ?
O34 C15 H15 117.2 . . ?
N2 C15 H15 117.2 . . ?
O33 C18 N3 128.3(12) . . ?
O33 C18 H18 115.8 . . ?
N3 C18 H18 115.8 . . ?
N3 C20 H20A 109.5 . . ?
N3 C20 H20B 109.5 . . ?
N3 C20 H20C 109.5 . . ?
H20A C20 H20B 109.5 . . ?
H20A C20 H20C 109.5 . . ?
H20B C20 H20C 109.5 . . ?
N8 C99 H99A 109.5 . . ?
N8 C99 H99B 109.5 . . ?
N8 C99 H99C 109.5 . . ?
H99A C99 H99B 109.5 . . ?
H99A C99 H99C 109.5 . . ?
H99B C99 H99C 109.5 . . ?
N5 C50 H50A 109.5 . . ?
N5 C50 H50B 109.5 . . ?
N5 C50 H50C 109.5 . . ?
H50A C50 H50B 109.5 . . ?
H50A C50 H50C 109.5 . . ?
H50B C50 H50C 109.5 . . ?
N5 C51 H51A 109.5 . . ?
N5 C51 H51B 109.5 . . ?
N5 C51 H51C 109.5 . . ?
H51A C51 H51B 109.5 . . ?
H51A C51 H51C 109.5 . . ?
H51B C51 H51C 109.5 . . ?
N2 C17 H17A 109.5 . . ?
N2 C17 H17B 109.5 . . ?
N2 C17 H17C 109.5 . . ?
H17A C17 H17B 109.5 . . ?
H17A C17 H17C 109.5 . . ?
H17B C17 H17C 109.5 . . ?
N8 C98 H98A 109.5 . . ?
N8 C98 H98B 109.5 . . ?
N8 C98 H98C 109.5 . . ?
H98A C98 H98B 109.5 . . ?
H98A C98 H98C 109.5 . . ?
H98B C98 H98C 109.5 . . ?
C92 C93 C96 122.0(7) . . ?
C94 C93 C96 116.9(8) . . ?
C94 C93 C92 121.1(7) . . ?
C77 C76 C73 134.8(7) . . ?
C81 C76 C73 106.1(6) . . ?
C81 C76 C77 119.1(7) . . ?
N13 C81 C80 128.4(6) . . ?
N13 C81 C76 109.9(6) . . ?
C76 C81 C80 121.7(6) . . ?
C44 C45 C48 121.3(7) . . ?
C46 C45 C48 117.9(7) . . ?
C46 C45 C44 120.8(7) . . ?
C75 C70 C71 121.2(7) . . ?
C75 C70 C69 117.6(6) . . ?
C71 C70 C69 121.2(6) . . ?
C38 C39 C42 133.5(8) . . ?
C38 C39 C40 119.2(7) . . ?
C42 C39 C40 107.3(7) . . ?
C79 C78 H78 119.4 . . ?
C77 C78 C79 121.2(6) . . ?
C77 C78 H78 119.4 . . ?
C3 C4 H4A 120.5 . . ?
C3 C4 C5 118.9(7) . . ?
C5 C4 H4A 120.5 . . ?
C4 C5 C8 134.6(7) . . ?
C4 C5 C6 119.7(7) . . ?
C6 C5 C8 105.7(7) . . ?
C27 C22 C21 118.7(7) . . ?
C23 C22 C27 120.6(7) . . ?
C23 C22 C21 120.7(7) . . ?
C95 C94 C93 117.6(8) . . ?
C95 C94 H94 121.2 . . ?
C93 C94 H94 121.2 . . ?
O5 C21 O6 126.8(7) . . ?
O5 C21 C22 116.8(6) . . ?
O6 C21 C22 116.3(7) . . ?
C95 C90 C91 120.4(7) . . ?
C95 C90 C87 107.0(7) . . ?
C91 C90 C87 132.6(8) . . ?
O9 C83 O10 125.5(7) . . ?
O9 C83 C84 115.9(8) . . ?
O10 C83 C84 118.6(8) . . ?
N1 C6 C7 128.8(8) . . ?
N1 C6 C5 110.7(7) . . ?
C7 C6 C5 120.3(8) . . ?
C47 C42 C39 106.4(7) . . ?
C43 C42 C47 118.0(7) . . ?
C43 C42 C39 135.3(8) . . ?
C29 C28 C25 135.1(7) . . ?
C29 C28 C33 117.7(7) . . ?
C33 C28 C25 107.1(7) . . ?
C10 C11 C14 121.2(6) . . ?
C12 C11 C14 119.0(7) . . ?
C12 C11 C10 119.8(7) . . ?
O21 C69 O22 126.6(6) . . ?
O21 C69 C70 115.5(6) . . ?
O22 C69 C70 117.8(6) . . ?
N7 C40 C41 131.8(8) . . ?
N7 C40 C39 107.2(6) . . ?
C41 C40 C39 121.0(8) . . ?
C13 C12 H12 120.9 . . ?
C11 C12 C13 118.3(8) . . ?
C11 C12 H12 120.9 . . ?
C87 C86 H86 120.5 . . ?
C85 C86 C87 119.0(8) . . ?
C85 C86 H86 120.5 . . ?
O13 C35 C36 118.1(7) . . ?
O14 C35 O13 126.0(7) . . ?
O14 C35 C36 115.8(7) . . ?
C58 C57 C56 122.5(7) . . ?
C58 C57 H57 118.8 . . ?
C56 C57 H57 118.8 . . ?
O29 C97 N8 130.1(13) . . ?
O29 C97 H97 115.0 . . ?
N8 C97 H97 115.0 . . ?
N15 C110 H11A 109.5 . . ?
N15 C110 H11B 109.5 . . ?
N15 C110 H11C 109.5 . . ?
H11A C110 H11B 109.5 . . ?
H11A C110 H11C 109.5 . . ?
H11B C110 H11C 109.5 . . ?
N2 C16 H16A 109.5 . . ?
N2 C16 H16B 109.5 . . ?
N2 C16 H16C 109.5 . . ?
H16A C16 H16B 109.5 . . ?
H16A C16 H16C 109.5 . . ?
H16B C16 H16C 109.5 . . ?
N15 C109 H10A 109.5 . . ?
N15 C109 H10B 109.5 . . ?
N15 C109 H10C 109.5 . . ?
H10A C109 H10B 109.5 . . ?
H10A C109 H10C 109.5 . . ?
H10B C109 H10C 109.5 . . ?
N3 C19 H19A 109.5 . . ?
N3 C19 H19B 109.5 . . ?
N3 C19 H19C 109.5 . . ?
H19A C19 H19B 109.5 . . ?
H19A C19 H19C 109.5 . . ?
H19B C19 H19C 109.5 . . ?
C108 N14 C107 123.9(11) . . ?
C108 N14 C106 122.8(10) . . ?
C107 N14 C106 112.9(11) . . ?
O25 C108 N14 124.6(11) . . ?
O25 C108 H108 117.7 . . ?
N14 C108 H108 117.7 . . ?
N14 C107 H10D 109.5 . . ?
N14 C107 H10E 109.5 . . ?
N14 C107 H10F 109.5 . . ?
H10D C107 H10E 109.5 . . ?
H10D C107 H10F 109.5 . . ?
H10E C107 H10F 109.5 . . ?
N14 C106 H10G 109.5 . . ?
N14 C106 H10H 109.5 . . ?
N14 C106 H10I 109.5 . . ?
H10G C106 H10H 109.5 . . ?
H10G C106 H10I 109.5 . . ?
H10H C106 H10I 109.5 . . ?
C104 N12 C103 119.3(14) . . ?
C105 N12 C104 124.4(13) . . ?
C105 N12 C103 116.2(12) . . ?
N12 C104 H10J 109.5 . . ?
N12 C104 H10K 109.5 . . ?
N12 C104 H10L 109.5 . . ?
H10J C104 H10K 109.5 . . ?
H10J C104 H10L 109.5 . . ?
H10K C104 H10L 109.5 . . ?
O27 C105 N12 124.7(13) . . ?
O27 C105 H105 117.6 . . ?
N12 C105 H105 117.6 . . ?
N12 C103 H10M 109.5 . . ?
N12 C103 H10N 109.5 . . ?
N12 C103 H10O 109.5 . . ?
H10M C103 H10N 109.5 . . ?
H10M C103 H10O 109.5 . . ?
H10N C103 H10O 109.5 . . ?
C102 N10 C101 120.5(16) . . ?
C102 N10 C100 109.6(15) . . ?
C101 N10 C100 129.9(18) . . ?
O32 C102 N10 130(2) . . ?
O32 C102 H102 114.8 . . ?
N10 C102 H102 114.8 . . ?
N10 C101 H10P 109.5 . . ?
N10 C101 H10Q 109.5 . . ?
N10 C101 H10R 109.5 . . ?
H10P C101 H10Q 109.5 . . ?
H10P C101 H10R 109.5 . . ?
H10Q C101 H10R 109.5 . . ?
N10 C100 H10S 109.5 . . ?
N10 C100 H10T 109.5 . . ?
N10 C100 H10U 109.5 . . ?
H10S C100 H10T 109.5 . . ?
H10S C100 H10U 109.5 . . ?
H10T C100 H10U 109.5 . . ?

loop_
_geom_bond_atom_site_label_1
_geom_bond_atom_site_label_2
_geom_bond_distance
_geom_bond_site_symmetry_2
_geom_bond_publ_flag
Mn1 O2 2.061(6) . ?
Mn1 O3 2.217(5) 1_455 ?
Mn1 O4 2.290(5) 1_455 ?
Mn1 O5 2.135(6) . ?
Mn1 O33 2.185(6) . ?
Mn1 O34 2.180(7) . ?
Mn1 C14 2.622(8) 1_455 ?
Mn2 O8 2.117(5) . ?
Mn2 O14 2.087(5) . ?
Mn2 O15 2.376(5) 1_455 ?
Mn2 O16 2.169(5) 1_455 ?
Mn2 O30 2.285(6) . ?
Mn2 O31 2.170(6) . ?
Mn2 C48 2.601(8) 1_455 ?
Mn3 O7 2.130(5) . ?
Mn3 O10 2.178(5) . ?
Mn3 O12 2.236(5) 1_655 ?
Mn3 O13 2.193(5) . ?
Mn3 O15 2.239(5) 1_455 ?
Mn3 O18 2.156(5) . ?
Mn4 O9 2.099(6) . ?
Mn4 O11 2.256(5) 1_655 ?
Mn4 O12 2.313(6) 1_655 ?
Mn4 O17 2.114(6) . ?
Mn4 O28 2.100(8) . ?
Mn4 O29 2.181(7) . ?
Mn4 C96 2.622(8) 1_655 ?
Mn5 O1 2.168(5) 1_554 ?
Mn5 O4 2.228(5) 1_454 ?
Mn5 O6 2.175(5) 1_554 ?
Mn5 O20 2.155(5) . ?
Mn5 O22 2.189(5) . ?
Mn5 O24 2.228(5) 1_655 ?
Mn6 O35 2.199(6) . ?
Mn6 O19 2.120(5) . ?
Mn6 O21 2.086(5) . ?
Mn6 O23 2.263(5) 1_655 ?
Mn6 O24 2.308(5) 1_655 ?
Mn6 O26 2.210(6) . ?
Mn6 C82 2.630(7) 1_655 ?
O35 H35A 0.8703 . ?
O35 H35B 0.8710 . ?
O1 C1 1.258(9) . ?
O2 C1 1.249(10) . ?
O3 C14 1.277(9) . ?
O4 C14 1.289(8) . ?
O5 C21 1.234(10) . ?
O6 C21 1.271(9) . ?
O7 C34 1.263(10) . ?
O8 C34 1.249(10) . ?
O9 C83 1.257(11) . ?
O10 C83 1.270(11) . ?
O11 C96 1.250(10) . ?
O12 C96 1.273(9) . ?
O13 C35 1.253(10) . ?
O14 C35 1.247(10) . ?
O15 C48 1.267(9) . ?
O16 C48 1.264(10) . ?
O17 C55 1.246(10) . ?
O18 C55 1.256(9) . ?
O19 C68 1.255(9) . ?
O20 C68 1.237(9) . ?
O21 C69 1.250(9) . ?
O22 C69 1.255(9) . ?
O23 C82 1.246(8) . ?
O24 C82 1.290(8) . ?
O26 C111 1.265(10) . ?
O28 H28A 0.9755 . ?
O28 H28B 0.9752 . ?
O29 C97 1.217(16) . ?
O30 C52 1.247(11) . ?
O31 C49 1.240(12) . ?
O33 C18 1.228(14) . ?
O34 C15 1.281(15) . ?
N13 H13 0.8800 . ?
N13 C74 1.382(9) . ?
N13 C81 1.397(8) . ?
N1 H1 0.8800 . ?
N1 C13 1.402(10) . ?
N1 C6 1.367(11) . ?
N4 H4 0.8800 . ?
N4 C26 1.376(10) . ?
N4 C33 1.384(10) . ?
N15 C111 1.313(12) . ?
N15 C110 1.456(14) . ?
N15 C109 1.461(14) . ?
N5 C49 1.289(14) . ?
N5 C50 1.392(19) . ?
N5 C51 1.469(18) . ?
N2 C15 1.332(16) . ?
N2 C17 1.465(18) . ?
N2 C16 1.428(17) . ?
N3 C18 1.266(14) . ?
N3 C20 1.489(16) . ?
N3 C19 1.463(9) . ?
N7 H7 0.8800 . ?
N7 C47 1.385(9) . ?
N7 C40 1.333(11) . ?
N6 C52 1.307(11) . ?
N6 C54 1.467(13) . ?
N6 C53 1.424(15) . ?
N11 H11 0.8800 . ?
N11 C67 1.376(10) . ?
N11 C60 1.390(10) . ?
N9 H9 0.8800 . ?
N9 C95 1.397(10) . ?
N9 C88 1.331(11) . ?
N8 C99 1.45(2) . ?
N8 C98 1.54(2) . ?
N8 C97 1.248(15) . ?
C79 C82 1.500(9) . ?
C79 C80 1.381(10) . ?
C79 C78 1.397(10) . ?
C48 C45 1.484(11) . ?
C14 C11 1.468(11) . ?
C44 H44 0.9500 . ?
C44 C43 1.384(11) . ?
C44 C45 1.410(12) . ?
C89 H89 0.9500 . ?
C89 C84 1.386(13) . ?
C89 C88 1.403(11) . ?
C65 C64 1.414(11) . ?
C65 C68 1.510(10) . ?
C65 C66 1.389(10) . ?
C34 C31 1.503(11) . ?
C84 C85 1.396(12) . ?
C84 C83 1.509(11) . ?
C95 C94 1.370(12) . ?
C95 C90 1.394(13) . ?
C91 H91 0.9500 . ?
C91 C92 1.363(11) . ?
C91 C90 1.404(11) . ?
C73 C74 1.404(10) . ?
C73 C72 1.420(10) . ?
C73 C76 1.433(10) . ?
C64 H64 0.9500 . ?
C64 C63 1.380(11) . ?
C88 C87 1.397(12) . ?
C75 H75 0.9500 . ?
C75 C74 1.390(10) . ?
C75 C70 1.385(11) . ?
C67 C62 1.443(10) . ?
C67 C66 1.379(11) . ?
C8 C9 1.393(10) . ?
C8 C13 1.412(11) . ?
C8 C5 1.450(11) . ?
C71 H71 0.9500 . ?
C71 C72 1.391(10) . ?
C71 C70 1.391(10) . ?
C96 C93 1.489(11) . ?
C31 C32 1.393(12) . ?
C31 C30 1.403(12) . ?
C46 H46 0.9500 . ?
C46 C47 1.394(11) . ?
C46 C45 1.406(11) . ?
C26 C25 1.410(11) . ?
C26 C27 1.399(11) . ?
C60 C59 1.415(11) . ?
C60 C61 1.381(11) . ?
C72 H72 0.9500 . ?
C9 H9A 0.9500 . ?
C9 C10 1.361(11) . ?
C87 C90 1.472(10) . ?
C87 C86 1.403(12) . ?
C13 C12 1.388(12) . ?
C55 C56 1.509(11) . ?
C10 H10 0.9500 . ?
C10 C11 1.431(11) . ?
C32 H32 0.9500 . ?
C32 C33 1.373(11) . ?
C47 C42 1.428(12) . ?
C77 H77 0.9500 . ?
C77 C76 1.422(9) . ?
C77 C78 1.376(10) . ?
C52 H52 0.9500 . ?
C58 H58 0.9500 . ?
C58 C59 1.391(12) . ?
C58 C57 1.378(12) . ?
C36 C37 1.414(12) . ?
C36 C41 1.370(12) . ?
C36 C35 1.514(10) . ?
C43 H43 0.9500 . ?
C43 C42 1.395(11) . ?
C3 H3 0.9500 . ?
C3 C2 1.407(11) . ?
C3 C4 1.380(11) . ?
C56 C61 1.379(11) . ?
C56 C57 1.406(12) . ?
C80 H80 0.9500 . ?
C80 C81 1.407(10) . ?
C29 H29 0.9500 . ?
C29 C30 1.374(12) . ?
C29 C28 1.412(12) . ?
C25 C24 1.396(11) . ?
C25 C28 1.426(11) . ?
C30 H30 0.9500 . ?
C33 C28 1.418(11) . ?
C27 H27 0.9500 . ?
C27 C22 1.393(10) . ?
C62 C59 1.447(11) . ?
C62 C63 1.377(11) . ?
C66 H66 0.9500 . ?
C1 C2 1.521(10) . ?
C37 H37 0.9500 . ?
C37 C38 1.378(11) . ?
C111 H111 0.9500 . ?
C85 H85 0.9500 . ?
C85 C86 1.395(11) . ?
C24 H24 0.9500 . ?
C24 C23 1.398(12) . ?
C41 H41 0.9500 . ?
C41 C40 1.374(11) . ?
C61 H61 0.9500 . ?
C38 H38 0.9500 . ?
C38 C39 1.389(12) . ?
C7 H7A 0.9500 . ?
C7 C2 1.366(12) . ?
C7 C6 1.392(12) . ?
C92 H92 0.9500 . ?
C92 C93 1.406(12) . ?
C23 H23 0.9500 . ?
C23 C22 1.391(11) . ?
C54 H54A 0.9800 . ?
C54 H54B 0.9800 . ?
C54 H54C 0.9800 . ?
C63 H63 0.9500 . ?
C49 H49 0.9500 . ?
C53 H53A 0.9800 . ?
C53 H53B 0.9800 . ?
C53 H53C 0.9800 . ?
C15 H15 0.9500 . ?
C18 H18 0.9500 . ?
C20 H20A 0.9800 . ?
C20 H20B 0.9800 . ?
C20 H20C 0.9800 . ?
C99 H99A 0.9800 . ?
C99 H99B 0.9800 . ?
C99 H99C 0.9800 . ?
C50 H50A 0.9800 . ?
C50 H50B 0.9800 . ?
C50 H50C 0.9800 . ?
C51 H51A 0.9800 . ?
C51 H51B 0.9800 . ?
C51 H51C 0.9800 . ?
C17 H17A 0.9800 . ?
C17 H17B 0.9800 . ?
C17 H17C 0.9800 . ?
C98 H98A 0.9800 . ?
C98 H98B 0.9800 . ?
C98 H98C 0.9800 . ?
C93 C94 1.388(11) . ?
C76 C81 1.399(10) . ?
C70 C69 1.530(10) . ?
C39 C42 1.428(11) . ?
C39 C40 1.429(11) . ?
C78 H78 0.9500 . ?
C4 H4A 0.9500 . ?
C4 C5 1.399(11) . ?
C5 C6 1.430(11) . ?
C22 C21 1.512(11) . ?
C94 H94 0.9500 . ?
C11 C12 1.379(11) . ?
C12 H12 0.9500 . ?
C86 H86 0.9500 . ?
C57 H57 0.9500 . ?
C97 H97 0.9500 . ?
C110 H11A 0.9800 . ?
C110 H11B 0.9800 . ?
C110 H11C 0.9800 . ?
C16 H16A 0.9800 . ?
C16 H16B 0.9800 . ?
C16 H16C 0.9800 . ?
C109 H10A 0.9800 . ?
C109 H10B 0.9800 . ?
C109 H10C 0.9800 . ?
C19 H19A 0.9800 . ?
C19 H19B 0.9800 . ?
C19 H19C 0.9800 . ?
O25 C108 1.258(13) . ?
N14 C108 1.301(13) . ?
N14 C107 1.443(17) . ?
N14 C106 1.446(17) . ?
C108 H108 0.9500 . ?
C107 H10D 0.9800 . ?
C107 H10E 0.9800 . ?
C107 H10F 0.9800 . ?
C106 H10G 0.9800 . ?
C106 H10H 0.9800 . ?
C106 H10I 0.9800 . ?
O27 C105 1.246(17) . ?
N12 C104 1.402(16) . ?
N12 C105 1.338(19) . ?
N12 C103 1.46(2) . ?
C104 H10J 0.9800 . ?
C104 H10K 0.9800 . ?
C104 H10L 0.9800 . ?
C105 H105 0.9500 . ?
C103 H10M 0.9800 . ?
C103 H10N 0.9800 . ?
C103 H10O 0.9800 . ?
O32 C102 1.20(2) . ?
N10 C102 1.33(3) . ?
N10 C101 1.39(2) . ?
N10 C100 1.459(19) . ?
C102 H102 0.9500 . ?
C101 H10P 0.9800 . ?
C101 H10Q 0.9800 . ?
C101 H10R 0.9800 . ?
C100 H10S 0.9800 . ?
C100 H10T 0.9800 . ?
C100 H10U 0.9800 . ?

loop_
_geom_torsion_atom_site_label_1
_geom_torsion_atom_site_label_2
_geom_torsion_atom_site_label_3
_geom_torsion_atom_site_label_4
_geom_torsion
_geom_torsion_site_symmetry_1
_geom_torsion_site_symmetry_2
_geom_torsion_site_symmetry_3
_geom_torsion_site_symmetry_4
_geom_torsion_publ_flag
Mn1 O2 C1 O1 3.4(14) . . . . ?
Mn1 O2 C1 C2 -178.8(6) . . . . ?
Mn1 O3 C14 O4 -1.3(7) 1_655 . . . ?
Mn1 O3 C14 C11 176.4(6) 1_655 . . . ?
Mn1 O4 C14 O3 1.3(7) 1_655 . . . ?
Mn1 O4 C14 C11 -176.4(7) 1_655 . . . ?
Mn1 O5 C21 O6 16.3(12) . . . . ?
Mn1 O5 C21 C22 -166.6(5) . . . . ?
Mn1 O33 C18 N3 -148.2(17) . . . . ?
Mn1 O34 C15 N2 -179.1(10) . . . . ?
Mn2 O8 C34 O7 -19.7(11) . . . . ?
Mn2 O8 C34 C31 160.7(5) . . . . ?
Mn2 O14 C35 O13 -22.0(12) . . . . ?
Mn2 O14 C35 C36 156.9(5) . . . . ?
Mn2 O15 C48 O16 4.5(7) 1_655 . . . ?
Mn2 O15 C48 C45 -177.0(6) 1_655 . . . ?
Mn2 O16 C48 O15 -5.0(7) 1_655 . . . ?
Mn2 O16 C48 C45 176.6(5) 1_655 . . . ?
Mn2 O30 C52 N6 -139.3(7) . . . . ?
Mn2 O31 C49 N5 -167.1(9) . . . . ?
Mn3 O7 C34 O8 -11.8(15) . . . . ?
Mn3 O7 C34 C31 167.8(7) . . . . ?
Mn3 O10 C83 O9 28.5(12) . . . . ?
Mn3 O10 C83 C84 -151.4(6) . . . . ?
Mn3 O12 C96 Mn4 -117.0(10) 1_455 . . 1_455 ?
Mn3 O12 C96 O11 -126.9(9) 1_455 . . . ?
Mn3 O12 C96 C93 53.9(14) 1_455 . . . ?
Mn3 O13 C35 O14 -25.3(12) . . . . ?
Mn3 O13 C35 C36 155.8(5) . . . . ?
Mn3 O15 C48 Mn2 107.8(9) 1_655 . . 1_655 ?
Mn3 O15 C48 O16 112.4(9) 1_655 . . . ?
Mn3 O15 C48 C45 -69.2(12) 1_655 . . . ?
Mn3 O18 C55 O17 34.1(14) . . . . ?
Mn3 O18 C55 C56 -145.7(6) . . . . ?
Mn4 O9 C83 O10 27.0(12) . . . . ?
Mn4 O9 C83 C84 -153.1(5) . . . . ?
Mn4 O11 C96 O12 10.1(7) 1_455 . . . ?
Mn4 O11 C96 C93 -170.7(6) 1_455 . . . ?
Mn4 O12 C96 O11 -9.9(7) 1_455 . . . ?
Mn4 O12 C96 C93 170.9(6) 1_455 . . . ?
Mn4 O17 C55 O18 7.3(13) . . . . ?
Mn4 O17 C55 C56 -172.9(5) . . . . ?
Mn4 O29 C97 N8 173.4(12) . . . . ?
Mn5 O1 C1 O2 33.1(12) 1_556 . . . ?
Mn5 O1 C1 C2 -144.7(6) 1_556 . . . ?
Mn5 O4 C14 Mn1 -116.5(7) 1_656 . . 1_655 ?
Mn5 O4 C14 O3 -115.2(8) 1_656 . . . ?
Mn5 O4 C14 C11 67.1(11) 1_656 . . . ?
Mn5 O6 C21 O5 17.8(14) 1_556 . . . ?
Mn5 O6 C21 C22 -159.3(6) 1_556 . . . ?
Mn5 O20 C68 O19 -10.2(16) . . . . ?
Mn5 O20 C68 C65 170.5(7) . . . . ?
Mn5 O22 C69 O21 -30.8(11) . . . . ?
Mn5 O22 C69 C70 150.7(5) . . . . ?
Mn5 O24 C82 Mn6 113.2(6) 1_455 . . 1_455 ?
Mn5 O24 C82 O23 109.0(8) 1_455 . . . ?
Mn5 O24 C82 C79 -73.8(9) 1_455 . . . ?
Mn6 O19 C68 O20 -13.2(10) . . . . ?
Mn6 O19 C68 C65 166.1(5) . . . . ?
Mn6 O21 C69 O22 12.4(14) . . . . ?
Mn6 O21 C69 C70 -169.1(6) . . . . ?
Mn6 O23 C82 O24 4.3(7) 1_455 . . . ?
Mn6 O23 C82 C79 -172.9(6) 1_455 . . . ?
Mn6 O24 C82 O23 -4.2(7) 1_455 . . . ?
Mn6 O24 C82 C79 173.0(6) 1_455 . . . ?
Mn6 O26 C111 N15 -164.0(7) . . . . ?
O1 C1 C2 C3 -15.8(12) . . . . ?
O1 C1 C2 C7 163.8(10) . . . . ?
O2 C1 C2 C3 166.2(8) . . . . ?
O2 C1 C2 C7 -14.2(13) . . . . ?
O3 C14 C11 C10 -169.3(7) . . . . ?
O3 C14 C11 C12 12.3(12) . . . . ?
O4 C14 C11 C10 8.4(12) . . . . ?
O4 C14 C11 C12 -170.0(8) . . . . ?
O7 C34 C31 C32 -166.4(8) . . . . ?
O7 C34 C31 C30 15.6(11) . . . . ?
O8 C34 C31 C32 13.2(11) . . . . ?
O8 C34 C31 C30 -164.7(8) . . . . ?
O11 C96 C93 C92 -158.2(7) . . . . ?
O11 C96 C93 C94 23.3(11) . . . . ?
O12 C96 C93 C92 21.1(11) . . . . ?
O12 C96 C93 C94 -157.5(7) . . . . ?
O15 C48 C45 C44 -11.3(10) . . . . ?
O15 C48 C45 C46 167.8(7) . . . . ?
O16 C48 C45 C44 167.1(7) . . . . ?
O16 C48 C45 C46 -13.8(10) . . . . ?
O17 C55 C56 C61 -2.7(12) . . . . ?
O17 C55 C56 C57 177.8(8) . . . . ?
O18 C55 C56 C61 177.1(8) . . . . ?
O18 C55 C56 C57 -2.4(12) . . . . ?
N1 C13 C12 C11 -177.6(11) . . . . ?
N4 C26 C25 C24 179.2(8) . . . . ?
N4 C26 C25 C28 -0.6(10) . . . . ?
N4 C26 C27 C22 176.7(9) . . . . ?
N4 C33 C28 C29 178.0(8) . . . . ?
N4 C33 C28 C25 -0.7(10) . . . . ?
N7 C47 C42 C43 179.6(7) . . . . ?
N7 C47 C42 C39 -4.4(8) . . . . ?
N11 C67 C62 C59 1.9(9) . . . . ?
N11 C67 C62 C63 -178.3(8) . . . . ?
N11 C67 C66 C65 179.3(8) . . . . ?
N11 C60 C59 C58 -179.5(8) . . . . ?
N11 C60 C59 C62 -1.0(10) . . . . ?
N11 C60 C61 C56 179.9(8) . . . . ?
N9 C95 C94 C93 178.3(9) . . . . ?
N9 C95 C90 C91 -178.3(7) . . . . ?
N9 C95 C90 C87 3.4(9) . . . . ?
N9 C88 C87 C90 -4.3(9) . . . . ?
N9 C88 C87 C86 176.4(8) . . . . ?
C79 C80 C81 N13 -178.4(7) . . . . ?
C79 C80 C81 C76 0.5(12) . . . . ?
C14 C11 C12 C13 -178.9(9) . . . . ?
C44 C43 C42 C47 0.6(11) . . . . ?
C44 C43 C42 C39 -174.0(8) . . . . ?
C89 C84 C85 C86 1.3(12) . . . . ?
C89 C84 C83 O9 -4.7(11) . . . . ?
C89 C84 C83 O10 175.2(7) . . . . ?
C89 C88 C87 C90 177.7(8) . . . . ?
C89 C88 C87 C86 -1.6(13) . . . . ?
C65 C64 C63 C62 0.7(13) . . . . ?
C34 C31 C32 C33 177.7(8) . . . . ?
C34 C31 C30 C29 -179.4(8) . . . . ?
C84 C89 C88 N9 -175.4(9) . . . . ?
C84 C89 C88 C87 2.3(13) . . . . ?
C84 C85 C86 C87 -0.5(12) . . . . ?
C95 N9 C88 C89 -175.4(9) . . . . ?
C95 N9 C88 C87 6.7(10) . . . . ?
C91 C92 C93 C96 179.2(7) . . . . ?
C91 C92 C93 C94 -2.2(12) . . . . ?
C73 C76 C81 N13 -1.8(9) . . . . ?
C73 C76 C81 C80 179.2(7) . . . . ?
C64 C65 C68 O19 -173.8(7) . . . . ?
C64 C65 C68 O20 5.6(11) . . . . ?
C64 C65 C66 C67 -3.7(11) . . . . ?
C68 C65 C64 C63 178.3(8) . . . . ?
C68 C65 C66 C67 179.3(7) . . . . ?
C88 N9 C95 C94 176.4(9) . . . . ?
C88 N9 C95 C90 -6.4(10) . . . . ?
C88 C89 C84 C85 -2.1(12) . . . . ?
C88 C89 C84 C83 179.7(7) . . . . ?
C88 C87 C90 C95 0.4(9) . . . . ?
C88 C87 C90 C91 -177.6(8) . . . . ?
C88 C87 C86 C85 0.7(12) . . . . ?
C75 C70 C69 O21 21.1(10) . . . . ?
C75 C70 C69 O22 -160.2(7) . . . . ?
C67 N11 C60 C59 2.3(9) . . . . ?
C67 N11 C60 C61 -179.1(9) . . . . ?
C67 C62 C59 C60 -0.5(9) . . . . ?
C67 C62 C59 C58 177.6(9) . . . . ?
C67 C62 C63 C64 -0.3(13) . . . . ?
C8 C9 C10 C11 1.2(12) . . . . ?
C8 C13 C12 C11 -2.9(18) . . . . ?
C8 C5 C6 N1 1.5(13) . . . . ?
C8 C5 C6 C7 177.5(11) . . . . ?
C71 C70 C69 O21 -161.6(7) . . . . ?
C71 C70 C69 O22 17.1(11) . . . . ?
C96 C93 C94 C95 178.7(7) . . . . ?
C74 N13 C81 C80 -176.8(8) . . . . ?
C74 N13 C81 C76 4.2(8) . . . . ?
C74 C73 C72 C71 2.5(12) . . . . ?
C74 C73 C76 C77 -179.8(9) . . . . ?
C74 C73 C76 C81 -1.4(9) . . . . ?
C74 C75 C70 C71 -2.0(12) . . . . ?
C74 C75 C70 C69 175.3(7) . . . . ?
C31 C32 C33 N4 -176.3(8) . . . . ?
C31 C32 C33 C28 4.4(13) . . . . ?
C46 C47 C42 C43 1.8(12) . . . . ?
C46 C47 C42 C39 177.8(7) . . . . ?
C26 N4 C33 C32 -179.1(9) . . . . ?
C26 N4 C33 C28 0.3(10) . . . . ?
C26 C25 C24 C23 3.4(14) . . . . ?
C26 C25 C28 C29 -177.6(10) . . . . ?
C26 C25 C28 C33 0.8(10) . . . . ?
C26 C27 C22 C23 3.9(13) . . . . ?
C26 C27 C22 C21 -175.6(8) . . . . ?
C60 N11 C67 C62 -2.7(9) . . . . ?
C60 N11 C67 C66 -178.3(8) . . . . ?
C72 C73 C74 N13 178.4(7) . . . . ?
C72 C73 C74 C75 -4.5(12) . . . . ?
C72 C73 C76 C77 7.0(16) . . . . ?
C72 C73 C76 C81 -174.5(8) . . . . ?
C72 C71 C70 C75 0.3(13) . . . . ?
C72 C71 C70 C69 -176.9(8) . . . . ?
C9 C8 C13 N1 177.7(9) . . . . ?
C9 C8 C13 C12 2.3(16) . . . . ?
C9 C8 C5 C4 -1.5(19) . . . . ?
C9 C8 C5 C6 -179.8(11) . . . . ?
C9 C10 C11 C14 179.7(7) . . . . ?
C9 C10 C11 C12 -1.9(13) . . . . ?
C13 N1 C6 C7 -178.8(14) . . . . ?
C13 N1 C6 C5 -3.2(14) . . . . ?
C13 C8 C9 C10 -1.4(13) . . . . ?
C13 C8 C5 C4 179.2(11) . . . . ?
C13 C8 C5 C6 0.8(11) . . . . ?
C55 C56 C61 C60 -178.4(8) . . . . ?
C55 C56 C57 C58 179.0(9) . . . . ?
C10 C11 C12 C13 2.7(15) . . . . ?
C32 C31 C30 C29 2.7(14) . . . . ?
C32 C33 C28 C29 -2.5(13) . . . . ?
C32 C33 C28 C25 178.8(8) . . . . ?
C47 N7 C40 C41 173.7(9) . . . . ?
C47 N7 C40 C39 -5.7(9) . . . . ?
C47 C46 C45 C48 -175.9(7) . . . . ?
C47 C46 C45 C44 3.2(11) . . . . ?
C77 C76 C81 N13 177.0(7) . . . . ?
C77 C76 C81 C80 -2.0(12) . . . . ?
C36 C37 C38 C39 0.9(13) . . . . ?
C36 C41 C40 N7 179.5(8) . . . . ?
C36 C41 C40 C39 -1.2(12) . . . . ?
C82 C79 C80 C81 -179.3(7) . . . . ?
C82 C79 C78 C77 -179.5(7) . . . . ?
C43 C44 C45 C48 178.0(7) . . . . ?
C43 C44 C45 C46 -1.0(11) . . . . ?
C3 C4 C5 C8 -176.9(10) . . . . ?
C3 C4 C5 C6 1.3(14) . . . . ?
C80 C79 C82 O23 -8.4(11) . . . . ?
C80 C79 C82 O24 174.4(7) . . . . ?
C80 C79 C78 C77 1.3(12) . . . . ?
C25 C26 C27 C22 -1.1(13) . . . . ?
C25 C24 C23 C22 -0.6(15) . . . . ?
C30 C31 C32 C33 -4.4(13) . . . . ?
C30 C29 C28 C25 178.8(10) . . . . ?
C30 C29 C28 C33 0.6(13) . . . . ?
C33 N4 C26 C25 0.2(10) . . . . ?
C33 N4 C26 C27 -177.8(9) . . . . ?
C27 C26 C25 C24 -2.6(13) . . . . ?
C27 C26 C25 C28 177.6(8) . . . . ?
C27 C22 C21 O5 -14.6(12) . . . . ?
C27 C22 C21 O6 162.7(8) . . . . ?
C62 C67 C66 C65 4.1(11) . . . . ?
C59 C60 C61 C56 -1.7(13) . . . . ?
C59 C58 C57 C56 0.6(14) . . . . ?
C59 C62 C63 C64 179.3(9) . . . . ?
C66 C65 C64 C63 1.3(13) . . . . ?
C66 C65 C68 O19 3.3(11) . . . . ?
C66 C65 C68 O20 -177.3(7) . . . . ?
C66 C67 C62 C59 178.1(7) . . . . ?
C66 C67 C62 C63 -2.2(12) . . . . ?
C37 C36 C41 C40 0.0(12) . . . . ?
C37 C36 C35 O13 2.9(11) . . . . ?
C37 C36 C35 O14 -176.1(7) . . . . ?
C37 C38 C39 C42 176.7(8) . . . . ?
C37 C38 C39 C40 -2.1(12) . . . . ?
C85 C84 C83 O9 177.2(8) . . . . ?
C85 C84 C83 O10 -2.9(11) . . . . ?
C24 C25 C28 C29 2.7(19) . . . . ?
C24 C25 C28 C33 -179.0(10) . . . . ?
C24 C23 C22 C27 -3.2(15) . . . . ?
C24 C23 C22 C21 176.3(9) . . . . ?
C41 C36 C37 C38 0.1(12) . . . . ?
C41 C36 C35 O13 -173.8(7) . . . . ?
C41 C36 C35 O14 7.2(11) . . . . ?
C61 C60 C59 C58 1.8(13) . . . . ?
C61 C60 C59 C62 -179.8(8) . . . . ?
C61 C56 C57 C58 -0.5(14) . . . . ?
C38 C39 C42 C47 -177.7(9) . . . . ?
C38 C39 C42 C43 -2.7(16) . . . . ?
C38 C39 C40 N7 -178.2(7) . . . . ?
C38 C39 C40 C41 2.2(12) . . . . ?
C92 C91 C90 C95 -1.4(12) . . . . ?
C92 C91 C90 C87 176.3(8) . . . . ?
C92 C93 C94 C95 0.1(12) . . . . ?
C23 C22 C21 O5 165.9(8) . . . . ?
C23 C22 C21 O6 -16.8(12) . . . . ?
C54 N6 C52 O30 178.0(8) . . . . ?
C63 C62 C59 C60 179.8(10) . . . . ?
C63 C62 C59 C58 -2.0(18) . . . . ?
C2 C3 C4 C5 -0.9(13) . . . . ?
C2 C7 C6 N1 175.8(12) . . . . ?
C2 C7 C6 C5 1(2) . . . . ?
C53 N6 C52 O30 -2.4(15) . . . . ?
C20 N3 C18 O33 -178.6(17) . . . . ?
C99 N8 C97 O29 178.1(16) . . . . ?
C50 N5 C49 O31 3.6(19) . . . . ?
C51 N5 C49 O31 176.2(14) . . . . ?
C17 N2 C15 O34 178.5(12) . . . . ?
C98 N8 C97 O29 15(2) . . . . ?
C76 C73 C74 N13 4.0(9) . . . . ?
C76 C73 C74 C75 -178.8(7) . . . . ?
C76 C73 C72 C71 175.0(8) . . . . ?
C76 C77 C78 C79 -2.8(12) . . . . ?
C81 N13 C74 C73 -5.1(8) . . . . ?
C81 N13 C74 C75 177.9(8) . . . . ?
C45 C44 C43 C42 -1.0(11) . . . . ?
C45 C46 C47 N7 179.1(8) . . . . ?
C45 C46 C47 C42 -3.7(12) . . . . ?
C70 C75 C74 N13 -179.2(8) . . . . ?
C70 C75 C74 C73 4.2(12) . . . . ?
C70 C71 C72 C73 -0.5(13) . . . . ?
C78 C79 C82 O23 172.3(7) . . . . ?
C78 C79 C82 O24 -4.9(11) . . . . ?
C78 C79 C80 C81 -0.1(12) . . . . ?
C78 C77 C76 C73 -178.5(9) . . . . ?
C78 C77 C76 C81 3.2(12) . . . . ?
C4 C3 C2 C1 -180.0(8) . . . . ?
C4 C3 C2 C7 0.4(15) . . . . ?
C4 C5 C6 N1 -177.2(9) . . . . ?
C4 C5 C6 C7 -1.2(17) . . . . ?
C5 C8 C9 C10 179.4(10) . . . . ?
C5 C8 C13 N1 -2.9(12) . . . . ?
C5 C8 C13 C12 -178.3(11) . . . . ?
C94 C95 C90 C91 -0.7(13) . . . . ?
C94 C95 C90 C87 -179.0(8) . . . . ?
C90 C95 C94 C93 1.3(13) . . . . ?
C90 C91 C92 C93 2.8(12) . . . . ?
C90 C87 C86 C85 -178.3(8) . . . . ?
C83 C84 C85 C86 179.4(7) . . . . ?
C6 N1 C13 C8 3.8(13) . . . . ?
C6 N1 C13 C12 179.0(12) . . . . ?
C6 C7 C2 C3 -0.3(18) . . . . ?
C6 C7 C2 C1 -179.9(11) . . . . ?
C42 C39 C40 N7 2.7(9) . . . . ?
C42 C39 C40 C41 -176.8(7) . . . . ?
C28 C29 C30 C31 -0.8(14) . . . . ?
C28 C25 C24 C23 -176.9(10) . . . . ?
C40 N7 C47 C46 -175.9(8) . . . . ?
C40 N7 C47 C42 6.4(9) . . . . ?
C40 C39 C42 C47 1.1(8) . . . . ?
C40 C39 C42 C43 176.1(8) . . . . ?
C86 C87 C90 C95 179.5(9) . . . . ?
C86 C87 C90 C91 1.5(16) . . . . ?
C35 C36 C37 C38 -176.6(7) . . . . ?
C35 C36 C41 C40 176.7(7) . . . . ?
C57 C58 C59 C60 -1.2(13) . . . . ?
C57 C58 C59 C62 -179.1(9) . . . . ?
C57 C56 C61 C60 1.0(13) . . . . ?
C110 N15 C111 O26 -177.8(10) . . . . ?
C16 N2 C15 O34 -4(2) . . . . ?
C109 N15 C111 O26 -2.4(15) . . . . ?
C19 N3 C18 O33 -15(4) . . . . ?
C107 N14 C108 O25 173.0(11) . . . . ?
C106 N14 C108 O25 1.0(16) . . . . ?
C104 N12 C105 O27 -1(3) . . . . ?
C103 N12 C105 O27 -177.7(17) . . . . ?
C101 N10 C102 O32 -179(2) . . . . ?
C100 N10 C102 O32 0(3) . . . . ?

loop_
_platon_squeeze_void_nr
_platon_squeeze_void_average_x
_platon_squeeze_void_average_y
_platon_squeeze_void_average_z
_platon_squeeze_void_volume
_platon_squeeze_void_count_electrons
_platon_squeeze_void_content
1 -0.002 -0.002 0.000 2755 554 ' '

loop_
_twin_individual_id
_twin_individual_mass_fraction_refined
1 0.8485(10)
2 0.1515(10)
